data_4064282
loop_
_publ_author_name
'Li, Bo'
'Zang, Shuang-Quan'
'Liang, Ran'
'Wu, Yang-Jie'
'Mak, Thomas C. W.'

_publ_section_title
;
 Silver(I)&#x2212;Organic Networks Assembled with Propargyl-Functionalized
 Di- and Trihydroxybenzenes
;
_journal_issue 6
_journal_name_full Organometallics
_journal_page_first 1710
_journal_paper_doi 10.1021/om2000162
_journal_volume 30
_journal_year 2011
_chemical_formula_sum 'C48 H34 Ag15 B F34 N2 O30'
_chemical_formula_weight 3393.63
_chemical_name_systematic
; 
 ? 
;
_space_group_IT_number 15
_symmetry_cell_setting monoclinic
_symmetry_space_group_name_Hall '-C 2yc'
_symmetry_space_group_name_H-M 'C 1 2/c 1'
_atom_sites_solution_hydrogens geom
_atom_sites_solution_primary direct
_atom_sites_solution_secondary difmap
_audit_creation_method SHELXL-97
_cell_angle_alpha 90.00
_cell_angle_beta 98.459(2)
_cell_angle_gamma 90.00
_cell_formula_units_Z 4
_cell_length_a 12.0752(13)
_cell_length_b 30.335(3)
_cell_length_c 24.098(3)
_cell_measurement_reflns_used 1024
_cell_measurement_temperature 296
_cell_measurement_theta_max 38.946
_cell_measurement_theta_min 5.637
_cell_volume 8731.1(17)
_computing_structure_refinement 'SHELXL-97 (Sheldrick, 1997)'
_computing_structure_solution 'SHELXS-97 (Sheldrick, 1990)'
_diffrn_ambient_temperature 296
_diffrn_measured_fraction_theta_full 0.999
_diffrn_measured_fraction_theta_max 0.999
_diffrn_radiation_monochromator graphite
_diffrn_radiation_source 'fine-focus sealed tube'
_diffrn_radiation_type MoK\a
_diffrn_radiation_wavelength 0.71073
_diffrn_reflns_av_R_equivalents 0.0635
_diffrn_reflns_av_sigmaI/netI 0.0718
_diffrn_reflns_limit_h_max 14
_diffrn_reflns_limit_h_min -14
_diffrn_reflns_limit_k_max 20
_diffrn_reflns_limit_k_min -36
_diffrn_reflns_limit_l_max 28
_diffrn_reflns_limit_l_min -28
_diffrn_reflns_number 23755
_diffrn_reflns_theta_full 25.00
_diffrn_reflns_theta_max 25.00
_diffrn_reflns_theta_min 1.83
_exptl_absorpt_coefficient_mu 3.424
_exptl_absorpt_correction_T_max 0.5777
_exptl_absorpt_correction_T_min 0.5475
_exptl_absorpt_correction_type multi-scan
_exptl_absorpt_process_details SADABS(2009)
_exptl_crystal_density_diffrn 2.582
_exptl_crystal_density_method 'not measured'
_exptl_crystal_F_000 6368
_exptl_crystal_size_max 0.20
_exptl_crystal_size_mid 0.18
_exptl_crystal_size_min 0.18
_refine_diff_density_max 1.648
_refine_diff_density_min -2.216
_refine_diff_density_rms 0.196
_refine_ls_extinction_method none
_refine_ls_goodness_of_fit_ref 1.008
_refine_ls_hydrogen_treatment constr
_refine_ls_matrix_type full
_refine_ls_number_parameters 674
_refine_ls_number_reflns 7698
_refine_ls_number_restraints 574
_refine_ls_restrained_S_all 1.014
_refine_ls_R_factor_all 0.1235
_refine_ls_R_factor_gt 0.0738
_refine_ls_shift/su_max 0.003
_refine_ls_shift/su_mean 0.000
_refine_ls_structure_factor_coef Fsqd
_refine_ls_weighting_details 'calc w=1/[\s^2^(Fo^2^)+(0.1595P)^2^+0.0000P] where P=(Fo^2^+2Fc^2^)/3'
_refine_ls_weighting_scheme calc
_refine_ls_wR_factor_gt 0.2130
_refine_ls_wR_factor_ref 0.2436
_reflns_number_gt 4686
_reflns_number_total 7698
_reflns_threshold_expression >2sigma(I)
_cod_data_source_file om2000162_si_002.cif
_cod_data_source_block 1
_cod_original_cell_volume 8731.3(16)
_cod_original_sg_symbol_H-M 'C 2/c '
_cod_database_code 4064282

loop_
_symmetry_equiv_pos_as_xyz
'x, y, z'
'-x, y, -z+1/2'
'x+1/2, y+1/2, z'
'-x+1/2, y+1/2, -z+1/2'
'-x, -y, -z'
'x, -y, z-1/2'
'-x+1/2, -y+1/2, -z'
'x+1/2, -y+1/2, z-1/2'

loop_
_atom_site_label
_atom_site_type_symbol
_atom_site_fract_x
_atom_site_fract_y
_atom_site_fract_z
_atom_site_U_iso_or_equiv
_atom_site_adp_type
_atom_site_occupancy
_atom_site_symmetry_multiplicity
_atom_site_calc_flag
_atom_site_refinement_flags
_atom_site_disorder_group
Ag1 Ag 0.2341(5) 0.31233(18) 0.4503(2) 0.0485(11) Uani 0.531(13) 1 d PU 1
Ag1' Ag 0.2147(5) 0.3059(2) 0.4599(3) 0.0499(13) Uani 0.469(13) 1 d PU 2
Ag2 Ag 0.4308(5) 0.26968(16) 0.5584(2) 0.0610(11) Uani 0.531(13) 1 d PU 1
Ag2' Ag 0.4037(5) 0.2674(2) 0.5433(3) 0.0637(13) Uani 0.469(13) 1 d PU 2
Ag3 Ag 0.44361(11) 0.28350(5) 0.43075(5) 0.0747(4) Uani 1 1 d U .
Ag4 Ag 0.1756(4) 0.27659(18) 0.33449(19) 0.0459(10) Uani 0.531(13) 1 d PU 1
Ag4' Ag 0.1698(5) 0.2642(2) 0.3254(3) 0.0552(13) Uani 0.469(13) 1 d PU 2
Ag5 Ag 0.0000 0.31604(5) 0.2500 0.0557(4) Uani 1 2 d SU .
Ag6 Ag -0.00390(8) 0.32342(3) 0.37207(4) 0.0481(3) Uani 1 1 d U .
Ag7 Ag -0.2072(5) 0.27820(18) 0.3087(2) 0.0624(12) Uani 0.531(13) 1 d PU 1
Ag7' Ag -0.2058(4) 0.27097(18) 0.3224(3) 0.0498(11) Uani 0.469(13) 1 d PU 2
Ag8 Ag -0.0526(3) 0.43073(12) 0.3057(3) 0.0670(12) Uani 0.531(13) 1 d PU 1
Ag8' Ag -0.0533(4) 0.43397(16) 0.3299(3) 0.0656(13) Uani 0.469(13) 1 d PU 2
C1 C 0.2696(11) 0.2477(3) 0.4267(5) 0.049(3) Uani 1 1 d DU .
C2 C 0.2774(11) 0.2104(4) 0.4110(5) 0.050(3) Uani 1 1 d DU .
C3 C 0.2847(12) 0.1647(4) 0.3905(6) 0.054(3) Uani 1 1 d U .
H3A H 0.3621 0.1556 0.3922 0.065 Uiso 1 1 calc R .
H3B H 0.2470 0.1444 0.4126 0.065 Uiso 1 1 calc R .
C4 C 0.2115(10) 0.1257(4) 0.3063(5) 0.045(3) Uani 1 1 d U .
C5 C 0.2433(14) 0.0852(5) 0.3301(7) 0.073(4) Uani 1 1 d U .
H5 H 0.2813 0.0827 0.3664 0.087 Uiso 1 1 calc R .
C6 C 0.2142(15) 0.0475(6) 0.2954(7) 0.084(5) Uani 1 1 d U .
H6 H 0.2327 0.0196 0.3098 0.101 Uiso 1 1 calc R .
C7 C 0.1616(15) 0.0511(6) 0.2434(7) 0.082(5) Uani 1 1 d U .
H7 H 0.1451 0.0262 0.2213 0.098 Uiso 1 1 calc R .
C8 C 0.1319(11) 0.0921(4) 0.2228(6) 0.052(3) Uani 1 1 d U .
H8 H 0.0931 0.0943 0.1866 0.063 Uiso 1 1 calc R .
C9 C 0.1559(10) 0.1296(4) 0.2523(5) 0.045(3) Uani 1 1 d U .
C10 C 0.0743(11) 0.1781(4) 0.1801(5) 0.045(3) Uani 1 1 d U .
H10A H 0.0067 0.1604 0.1741 0.055 Uiso 1 1 calc R .
H10B H 0.1218 0.1695 0.1528 0.055 Uiso 1 1 calc R .
C11 C 0.0470(10) 0.2245(4) 0.1748(5) 0.043(3) Uani 1 1 d U .
C12 C 0.0117(11) 0.2626(4) 0.1728(5) 0.047(3) Uani 1 1 d U .
C13 C 0.0978(12) 0.3939(5) 0.4592(6) 0.053(3) Uani 1 1 d U .
C14 C 0.0796(15) 0.4382(6) 0.4867(7) 0.073(4) Uani 1 1 d U .
F2 F 0.050(2) 0.4315(7) 0.5368(8) 0.084(6) Uani 0.50 1 d PU .
F1 F 0.025(2) 0.4662(8) 0.4559(10) 0.101(7) Uani 0.50 1 d PU .
F3 F 0.180(2) 0.4588(9) 0.5033(13) 0.125(8) Uani 0.50 1 d PU .
F2B F 0.116(3) 0.4411(9) 0.5374(11) 0.118(8) Uani 0.50 1 d PU .
F1B F -0.0299(19) 0.4517(8) 0.4728(9) 0.095(6) Uani 0.50 1 d PU .
F3B F 0.133(3) 0.4673(9) 0.4637(12) 0.122(8) Uani 0.50 1 d PU .
C15 C 0.4717(14) 0.3633(6) 0.5178(7) 0.075(4) Uani 1 1 d U .
C16 C 0.5043(17) 0.4098(7) 0.5309(8) 0.089(4) Uani 1 1 d U .
C17 C 0.5961(18) 0.2113(7) 0.4940(9) 0.097(5) Uani 1 1 d U .
C18 C 0.687(3) 0.1777(11) 0.5032(15) 0.150(4) Uani 1 1 d U .
C19 C 0.1995(11) 0.3772(4) 0.3112(5) 0.051(3) Uani 1 1 d U .
C20 C 0.262(3) 0.4191(10) 0.3264(13) 0.144(5) Uani 1 1 d U .
C21 C -0.2643(12) 0.3692(5) 0.3309(6) 0.058(4) Uani 1 1 d U .
C23 C 0.048(2) 0.5275(8) 0.3386(9) 0.107(6) Uani 1 1 d U .
C24 C 0.121(2) 0.5675(9) 0.3625(10) 0.137(8) Uani 1 1 d U .
H24A H 0.0936 0.5937 0.3426 0.205 Uiso 1 1 calc R .
H24B H 0.1972 0.5626 0.3578 0.205 Uiso 1 1 calc R .
H24C H 0.1154 0.5709 0.4016 0.205 Uiso 1 1 calc R .
F4 F 0.503(2) 0.4374(10) 0.4908(10) 0.157(8) Uani 0.600(14) 1 d PDU 1
F5 F 0.4336(19) 0.4265(8) 0.5638(9) 0.123(6) Uani 0.600(14) 1 d PDU 1
F6 F 0.6009(19) 0.4113(8) 0.5613(10) 0.139(7) Uani 0.600(14) 1 d PDU 1
F4' F 0.600(3) 0.4221(13) 0.5099(16) 0.157(8) Uani 0.400(14) 1 d PDU 2
F6' F 0.511(3) 0.4236(13) 0.5797(14) 0.139(7) Uani 0.400(14) 1 d PDU 2
F5' F 0.428(3) 0.4399(11) 0.4986(12) 0.123(6) Uani 0.400(14) 1 d PDU 2
F7 F 0.6409(14) 0.1423(5) 0.4735(7) 0.150(4) Uani 1 1 d U .
F8 F 0.779(2) 0.1876(8) 0.4784(10) 0.104(5) Uani 0.50 1 d PU .
F8B F 0.740(3) 0.1712(12) 0.4626(15) 0.150(4) Uani 0.50 1 d PU .
F9B F 0.669(2) 0.1445(9) 0.5350(11) 0.122(8) Uani 0.50 1 d PU .
F9 F 0.744(2) 0.1751(8) 0.5545(10) 0.104(5) Uani 0.50 1 d PU .
F10 F 0.2277(11) 0.4522(4) 0.2910(5) 0.121(4) Uani 1 1 d U .
F11 F 0.3694(15) 0.4184(5) 0.3216(7) 0.154(5) Uani 1 1 d U .
F12 F 0.2493(13) 0.4345(5) 0.3742(7) 0.144(5) Uani 1 1 d U .
F13 F -0.4187(18) 0.4009(8) 0.3686(9) 0.102(5) Uani 0.516(14) 1 d PDU 1
F14 F -0.344(2) 0.4383(8) 0.3091(9) 0.111(5) Uani 0.516(14) 1 d PDU 1
F15 F -0.264(2) 0.4338(9) 0.3937(10) 0.131(7) Uani 0.516(14) 1 d PDU 1
F14' F -0.417(2) 0.4163(8) 0.3034(9) 0.111(5) Uani 0.484(14) 1 d PDU 2
F15' F -0.272(2) 0.4453(9) 0.3573(11) 0.131(7) Uani 0.484(14) 1 d PDU 2
F13' F -0.385(2) 0.4002(8) 0.3936(9) 0.102(5) Uani 0.484(14) 1 d PDU 2
N1 N 0.0015(13) 0.4977(5) 0.3271(6) 0.088(4) Uani 1 1 d U .
O1 O 0.2299(7) 0.1663(3) 0.3338(4) 0.054(2) Uani 1 1 d U .
O2 O 0.1317(7) 0.1721(3) 0.2360(4) 0.053(2) Uani 1 1 d U .
O3 O 0.0412(8) 0.3868(3) 0.4136(4) 0.058(2) Uani 1 1 d U .
O4 O 0.1706(9) 0.3699(3) 0.4868(4) 0.067(3) Uani 1 1 d U .
O5 O 0.4610(12) 0.3521(5) 0.4677(6) 0.103(4) Uani 1 1 d U .
O6 O 0.4604(10) 0.3398(4) 0.5574(5) 0.085(3) Uani 1 1 d U .
O7 O 0.5429(10) 0.2163(4) 0.5364(5) 0.076(3) Uani 1 1 d U .
O8 O 0.5830(9) 0.2320(4) 0.4512(4) 0.071(3) Uani 1 1 d U .
O9 O 0.0999(8) 0.3806(3) 0.2898(4) 0.058(2) Uani 1 1 d U .
O10 O 0.2528(10) 0.3433(4) 0.3238(5) 0.079(3) Uani 1 1 d U .
O11 O -0.3172(9) 0.3340(3) 0.3260(4) 0.068(3) Uani 1 1 d U .
O12 O -0.1631(9) 0.3746(3) 0.3283(4) 0.067(3) Uani 1 1 d U .
O1W O 0.4657(8) 0.3058(3) 0.3375(4) 0.062(2) Uani 1 1 d U .
H1WB H 0.4322 0.3302 0.3299 0.074 Uiso 1 1 d R .
H1WA H 0.5324 0.3085 0.3353 0.074 Uiso 1 1 d R .
O2W O 0.3075(8) 0.2492(3) 0.2768(4) 0.058(2) Uani 1 1 d U .
H2WB H 0.3492 0.2712 0.2722 0.069 Uiso 1 1 d R .
H2WA H 0.3470 0.2287 0.2936 0.069 Uiso 1 1 d R .
O3W O -0.3186(8) 0.2249(3) 0.3543(4) 0.0624(12) Uani 1 1 d U .
H3WA H -0.3585 0.2387 0.3749 0.075 Uiso 1 1 d R .
H3WB H -0.3590 0.2116 0.3296 0.075 Uiso 1 1 d R .
C22 C -0.3313(16) 0.4090(6) 0.3466(8) 0.084(5) Uani 1 1 d U .
B1 B 0.5000 0.1572(9) 0.2500 0.38(3) Uani 1 2 d SDU .
F17 F 0.5000 0.1132(11) 0.2500 0.232(13) Uani 1 2 d SDU .
F16 F 0.6065(15) 0.1644(7) 0.2718(10) 0.169(8) Uani 0.75 1 d PDU .
F18 F 0.467(3) 0.1763(10) 0.2947(11) 0.221(11) Uani 0.75 1 d PDU .

loop_
_atom_site_aniso_label
_atom_site_aniso_U_11
_atom_site_aniso_U_22
_atom_site_aniso_U_33
_atom_site_aniso_U_23
_atom_site_aniso_U_13
_atom_site_aniso_U_12
Ag1 0.0501(17) 0.0453(16) 0.0500(17) -0.0050(12) 0.0066(12) 0.0029(12)
Ag1' 0.0511(19) 0.0485(19) 0.0506(19) -0.0075(13) 0.0092(13) 0.0033(13)
Ag2 0.0637(19) 0.0636(15) 0.0574(18) -0.0022(13) 0.0141(14) -0.0043(13)
Ag2' 0.061(2) 0.0671(18) 0.065(2) 0.0052(15) 0.0161(15) 0.0008(14)
Ag3 0.0733(8) 0.0829(9) 0.0675(7) 0.0021(6) 0.0087(6) -0.0002(6)
Ag4 0.0400(13) 0.0490(17) 0.0485(14) -0.0053(12) 0.0063(10) 0.0034(12)
Ag4' 0.0468(16) 0.059(2) 0.0600(19) 0.0021(15) 0.0074(13) 0.0053(15)
Ag5 0.0623(9) 0.0486(8) 0.0517(8) 0.000 -0.0066(7) 0.000
Ag6 0.0514(6) 0.0440(6) 0.0485(6) -0.0082(4) 0.0066(4) -0.0003(4)
Ag7 0.0582(14) 0.0657(15) 0.0633(15) 0.0010(10) 0.0091(10) -0.0017(9)
Ag7' 0.0373(14) 0.0548(17) 0.0579(19) -0.0008(14) 0.0093(13) 0.0001(11)
Ag8 0.0681(15) 0.0536(14) 0.079(2) 0.0005(14) 0.0103(14) -0.0025(10)
Ag8' 0.0685(17) 0.0565(16) 0.071(2) 0.0133(15) 0.0068(15) -0.0049(11)
C1 0.050(4) 0.049(4) 0.048(4) 0.000(2) 0.006(2) 0.000(2)
C2 0.050(4) 0.051(4) 0.049(4) -0.001(2) 0.007(2) 0.000(2)
C3 0.055(4) 0.054(4) 0.054(4) 0.000(2) 0.008(2) 0.001(2)
C4 0.046(3) 0.044(3) 0.045(3) 0.001(2) 0.007(2) 0.001(2)
C5 0.073(5) 0.071(5) 0.073(5) 0.000(2) 0.010(2) 0.001(2)
C6 0.084(5) 0.082(5) 0.085(5) 0.000(2) 0.012(2) 0.001(2)
C7 0.082(5) 0.081(5) 0.082(5) -0.002(2) 0.011(2) 0.000(2)
C8 0.053(4) 0.052(4) 0.052(4) -0.001(2) 0.006(2) 0.001(2)
C9 0.046(3) 0.044(3) 0.046(3) 0.000(2) 0.007(2) 0.001(2)
C10 0.047(3) 0.045(3) 0.044(3) -0.001(2) 0.006(2) 0.000(2)
C11 0.042(3) 0.043(3) 0.043(3) 0.002(2) 0.006(2) 0.000(2)
C12 0.047(3) 0.047(3) 0.048(3) 0.001(2) 0.008(2) 0.000(2)
C13 0.054(4) 0.053(4) 0.053(4) -0.001(2) 0.005(2) 0.002(2)
C14 0.073(5) 0.072(5) 0.073(5) 0.000(2) 0.009(2) 0.001(2)
F2 0.085(6) 0.084(6) 0.085(6) -0.002(2) 0.014(2) 0.001(2)
F1 0.102(7) 0.100(7) 0.100(7) 0.000(2) 0.014(2) 0.001(2)
F3 0.125(8) 0.125(8) 0.125(8) -0.0007(15) 0.0182(19) -0.0001(15)
F2B 0.119(9) 0.118(9) 0.118(9) -0.001(2) 0.017(2) 0.001(2)
F1B 0.095(7) 0.095(7) 0.096(6) -0.002(2) 0.015(2) 0.001(2)
F3B 0.122(8) 0.122(8) 0.122(8) -0.0001(15) 0.0183(19) 0.0000(15)
C15 0.076(4) 0.075(4) 0.075(4) 0.001(2) 0.011(2) 0.000(2)
C16 0.089(5) 0.089(5) 0.088(5) 0.001(2) 0.012(2) 0.000(2)
C17 0.098(5) 0.097(5) 0.096(5) 0.000(2) 0.016(2) 0.001(2)
C18 0.150(4) 0.150(4) 0.151(4) -0.0006(10) 0.0220(12) 0.0003(10)
C19 0.050(4) 0.050(4) 0.051(4) 0.002(2) 0.006(2) 0.000(2)
C20 0.144(5) 0.144(5) 0.144(5) -0.0007(15) 0.0217(16) -0.0018(15)
C21 0.058(4) 0.058(4) 0.060(4) 0.001(2) 0.008(2) 0.001(2)
C23 0.107(6) 0.106(6) 0.107(6) 0.000(2) 0.016(2) 0.000(2)
C24 0.137(8) 0.137(8) 0.137(8) 0.000(2) 0.020(2) -0.001(2)
F4 0.157(8) 0.157(8) 0.158(8) 0.0004(15) 0.0232(19) -0.0004(15)
F5 0.123(6) 0.122(6) 0.123(6) -0.0005(15) 0.0181(17) 0.0001(15)
F6 0.139(7) 0.138(7) 0.139(7) -0.0004(15) 0.0198(18) -0.0005(15)
F4' 0.157(8) 0.157(8) 0.158(8) 0.0004(15) 0.0232(19) -0.0004(15)
F6' 0.139(7) 0.138(7) 0.139(7) -0.0004(15) 0.0198(18) -0.0005(15)
F5' 0.123(6) 0.122(6) 0.123(6) -0.0005(15) 0.0181(17) 0.0001(15)
F7 0.150(4) 0.150(4) 0.151(4) -0.0006(10) 0.0220(12) 0.0003(10)
F8 0.103(5) 0.104(5) 0.104(5) -0.0004(15) 0.0151(16) 0.0015(15)
F8B 0.150(4) 0.150(4) 0.151(4) -0.0006(10) 0.0220(12) 0.0003(10)
F9B 0.122(8) 0.122(8) 0.122(8) 0.002(2) 0.019(2) 0.001(2)
F9 0.103(5) 0.104(5) 0.104(5) -0.0004(15) 0.0151(16) 0.0015(15)
F10 0.121(4) 0.119(4) 0.123(4) 0.002(2) 0.016(2) -0.002(2)
F11 0.152(6) 0.153(6) 0.157(6) 0.000(2) 0.022(2) -0.001(2)
F12 0.144(5) 0.144(5) 0.144(5) -0.0007(15) 0.0217(16) -0.0018(15)
F13 0.102(5) 0.102(5) 0.102(5) -0.0008(15) 0.0156(17) 0.0009(15)
F14 0.111(5) 0.111(5) 0.110(5) 0.0009(15) 0.0160(16) 0.0011(15)
F15 0.131(7) 0.130(7) 0.131(7) -0.0008(15) 0.0193(18) 0.0005(15)
F14' 0.111(5) 0.111(5) 0.110(5) 0.0009(15) 0.0160(16) 0.0011(15)
F15' 0.131(7) 0.130(7) 0.131(7) -0.0008(15) 0.0193(18) 0.0005(15)
F13' 0.102(5) 0.102(5) 0.102(5) -0.0008(15) 0.0156(17) 0.0009(15)
N1 0.087(5) 0.087(5) 0.089(5) 0.000(2) 0.013(2) 0.000(2)
O1 0.056(3) 0.052(3) 0.053(3) -0.0016(19) 0.0051(19) 0.0033(19)
O2 0.054(3) 0.051(3) 0.053(3) 0.0000(19) 0.0048(19) 0.0013(19)
O3 0.061(3) 0.057(3) 0.057(3) -0.0018(19) 0.0048(19) 0.0014(19)
O4 0.069(3) 0.065(3) 0.066(3) -0.0026(19) 0.007(2) 0.004(2)
O5 0.105(4) 0.103(4) 0.103(4) -0.001(2) 0.016(2) -0.001(2)
O6 0.087(4) 0.084(4) 0.084(4) 0.002(2) 0.014(2) -0.001(2)
O7 0.077(3) 0.077(3) 0.075(3) 0.001(2) 0.014(2) 0.004(2)
O8 0.071(3) 0.072(3) 0.069(3) 0.001(2) 0.013(2) 0.002(2)
O9 0.056(3) 0.059(3) 0.060(3) 0.0016(19) 0.0064(19) -0.0006(19)
O10 0.077(3) 0.078(4) 0.081(3) 0.001(2) 0.009(2) 0.002(2)
O11 0.066(3) 0.068(3) 0.069(3) 0.0000(19) 0.011(2) -0.002(2)
O12 0.065(3) 0.066(3) 0.069(3) 0.0020(19) 0.0093(19) -0.0007(19)
O1W 0.060(3) 0.063(3) 0.062(3) 0.0015(19) 0.0102(19) -0.0016(19)
O2W 0.059(3) 0.057(3) 0.057(3) 0.0026(19) 0.0092(19) 0.0025(19)
O3W 0.0582(14) 0.0657(15) 0.0633(15) 0.0010(10) 0.0091(10) -0.0017(9)
C22 0.083(5) 0.083(5) 0.084(5) 0.001(2) 0.012(2) 0.000(2)
B1 0.38(3) 0.38(3) 0.38(3) 0.000 0.057(5) 0.000
F17 0.232(13) 0.232(13) 0.232(13) 0.000 0.034(3) 0.000
F16 0.168(8) 0.168(8) 0.170(8) -0.001(2) 0.025(2) 0.000(2)
F18 0.221(12) 0.221(12) 0.221(12) 0.000(2) 0.033(3) 0.000(2)

loop_
_atom_type_symbol
_atom_type_description
_atom_type_scat_dispersion_real
_atom_type_scat_dispersion_imag
_atom_type_scat_source
C C 0.0033 0.0016 'International Tables Vol C Tables 4.2.6.8 and 6.1.1.4'
H H 0.0000 0.0000 'International Tables Vol C Tables 4.2.6.8 and 6.1.1.4'
B B 0.0013 0.0007 'International Tables Vol C Tables 4.2.6.8 and 6.1.1.4'
O O 0.0106 0.0060 'International Tables Vol C Tables 4.2.6.8 and 6.1.1.4'
F F 0.0171 0.0103 'International Tables Vol C Tables 4.2.6.8 and 6.1.1.4'
Ag Ag -0.8971 1.1015 'International Tables Vol C Tables 4.2.6.8 and 6.1.1.4'
N N 0.0061 0.0033 'International Tables Vol C Tables 4.2.6.8 and 6.1.1.4'

loop_
_geom_angle_atom_site_label_1
_geom_angle_atom_site_label_2
_geom_angle_atom_site_label_3
_geom_angle
_geom_angle_site_symmetry_1
_geom_angle_site_symmetry_3
C1 Ag1 O4 165.6(6) . .
C1 Ag1 Ag3 55.5(4) . .
O4 Ag1 Ag3 135.5(4) . .
C1 Ag1 Ag4 55.7(4) . .
O4 Ag1 Ag4 129.0(3) . .
Ag3 Ag1 Ag4 79.80(18) . .
C1 Ag1 Ag2 53.3(4) . 7_556
O4 Ag1 Ag2 114.0(4) . 7_556
Ag3 Ag1 Ag2 108.64(19) . 7_556
Ag4 Ag1 Ag2 65.98(16) . 7_556
C1 Ag1 Ag6 98.0(4) . .
O4 Ag1 Ag6 79.2(3) . .
Ag3 Ag1 Ag6 133.7(2) . .
Ag4 Ag1 Ag6 54.59(12) . .
Ag2 Ag1 Ag6 62.96(17) 7_556 .
C1 Ag1' O4 172.6(6) . .
C1 Ag1' Ag2' 58.5(4) . 7_556
O4 Ag1' Ag2' 128.0(4) . 7_556
C1 Ag1' Ag3 50.9(4) . .
O4 Ag1' Ag3 123.4(4) . .
Ag2' Ag1' Ag3 108.3(2) 7_556 .
C1 Ag1' Ag2' 71.3(4) . .
O4 Ag1' Ag2' 110.2(4) . .
Ag2' Ag1' Ag2' 92.7(2) 7_556 .
Ag3 Ag1' Ag2' 56.32(15) . .
C1 Ag1' Ag6 99.6(4) . .
O4 Ag1' Ag6 80.2(3) . .
Ag2' Ag1' Ag6 74.2(2) 7_556 .
Ag3 Ag1' Ag6 125.5(2) . .
Ag2' Ag1' Ag6 166.8(2) . .
O6 Ag2 O7 127.4(5) . .
O6 Ag2 C1 111.6(5) . 7_556
O7 Ag2 C1 120.4(4) . 7_556
O6 Ag2 Ag3 79.9(3) . .
O7 Ag2 Ag3 75.1(3) . .
C1 Ag2 Ag3 110.5(3) 7_556 .
O6 Ag2 Ag1 151.1(4) . 7_556
O7 Ag2 Ag1 79.1(3) . 7_556
C1 Ag2 Ag1 41.3(3) 7_556 7_556
Ag3 Ag2 Ag1 99.26(16) . 7_556
O6 Ag2 Ag6 143.9(4) . 7_556
O7 Ag2 Ag6 51.5(3) . 7_556
C1 Ag2 Ag6 86.6(3) 7_556 7_556
Ag3 Ag2 Ag6 124.00(15) . 7_556
Ag1 Ag2 Ag6 59.12(12) 7_556 7_556
O6 Ag2 Ag4 120.3(4) . 7_556
O7 Ag2 Ag4 101.2(3) . 7_556
C1 Ag2 Ag4 47.7(3) 7_556 7_556
Ag3 Ag2 Ag4 153.1(3) . 7_556
Ag1 Ag2 Ag4 54.25(19) 7_556 7_556
Ag6 Ag2 Ag4 50.39(10) 7_556 7_556
O7 Ag2' O6 116.4(5) . .
O7 Ag2' C1 125.5(5) . 7_556
O6 Ag2' C1 113.3(5) . 7_556
O7 Ag2' Ag1' 80.2(4) . 7_556
O6 Ag2' Ag1' 162.3(4) . 7_556
C1 Ag2' Ag1' 49.0(3) 7_556 7_556
O7 Ag2' C2 147.8(5) . 7_556
O6 Ag2' C2 86.7(4) . 7_556
C1 Ag2' C2 26.63(16) 7_556 7_556
Ag1' Ag2' C2 75.6(3) 7_556 7_556
O7 Ag2' Ag3 79.7(3) . .
O6 Ag2' Ag3 83.6(3) . .
C1 Ag2' Ag3 127.2(4) 7_556 .
Ag1' Ag2' Ag3 106.4(2) 7_556 .
C2 Ag2' Ag3 127.5(4) 7_556 .
O7 Ag2' Ag1' 133.9(4) . .
O6 Ag2' Ag1' 84.8(4) . .
C1 Ag2' Ag1' 70.4(3) 7_556 .
Ag1' Ag2' Ag1' 87.3(2) 7_556 .
C2 Ag2' Ag1' 66.2(3) 7_556 .
Ag3 Ag2' Ag1' 61.6(2) . .
O5 Ag3 O8 121.3(4) . .
O5 Ag3 C1 118.1(4) . .
O8 Ag3 C1 108.5(4) . .
O5 Ag3 O1W 95.3(4) . .
O8 Ag3 O1W 102.4(4) . .
C1 Ag3 O1W 108.2(4) . .
O5 Ag3 Ag1 71.2(4) . .
O8 Ag3 Ag1 146.5(3) . .
C1 Ag3 Ag1 47.4(3) . .
O1W Ag3 Ag1 107.4(3) . .
O5 Ag3 Ag2' 78.7(4) . .
O8 Ag3 Ag2' 84.3(3) . .
C1 Ag3 Ag2' 71.8(3) . .
O1W Ag3 Ag2' 172.8(3) . .
Ag1 Ag3 Ag2' 67.01(19) . .
O5 Ag3 Ag1' 74.8(4) . .
O8 Ag3 Ag1' 140.2(3) . .
C1 Ag3 Ag1' 43.4(3) . .
O1W Ag3 Ag1' 112.7(3) . .
Ag1 Ag3 Ag1' 6.32(19) . .
Ag2' Ag3 Ag1' 62.1(2) . .
O5 Ag3 Ag2 75.6(4) . .
O8 Ag3 Ag2 80.7(3) . .
C1 Ag3 Ag2 78.8(3) . .
O1W Ag3 Ag2 170.6(3) . .
Ag1 Ag3 Ag2 72.42(18) . .
Ag2' Ag3 Ag2 7.15(15) . .
Ag1' Ag3 Ag2 67.87(18) . .
O10 Ag4 C12 125.3(5) . 2
O10 Ag4 O2W 85.6(4) . .
C12 Ag4 O2W 128.5(5) 2 .
O10 Ag4 C1 105.9(4) . .
C12 Ag4 C1 108.6(5) 2 .
O2W Ag4 C1 98.0(4) . .
O10 Ag4 Ag6 86.3(3) . .
C12 Ag4 Ag6 47.6(3) 2 .
O2W Ag4 Ag6 162.4(3) . .
C1 Ag4 Ag6 99.2(3) . .
O10 Ag4 Ag5 80.0(3) . .
C12 Ag4 Ag5 54.7(3) 2 .
O2W Ag4 Ag5 102.1(3) . .
C1 Ag4 Ag5 159.5(3) . .
Ag6 Ag4 Ag5 61.10(10) . .
O10 Ag4 Ag1 74.7(3) . .
C12 Ag4 Ag1 103.6(4) 2 .
O2W Ag4 Ag1 125.4(3) . .
C1 Ag4 Ag1 44.1(3) . .
Ag6 Ag4 Ag1 66.88(17) . .
Ag5 Ag4 Ag1 122.9(2) . .
O10 Ag4 Ag2 132.3(4) . 7_556
C12 Ag4 Ag2 59.6(4) 2 7_556
O2W Ag4 Ag2 131.3(3) . 7_556
C1 Ag4 Ag2 49.1(3) . 7_556
Ag6 Ag4 Ag2 64.45(13) . 7_556
Ag5 Ag4 Ag2 112.38(19) . 7_556
Ag1 Ag4 Ag2 59.8(2) . 7_556
C12 Ag4' O2W 146.4(5) 2 .
C12 Ag4' C1 107.6(5) 2 .
O2W Ag4' C1 100.2(4) . .
C12 Ag4' Ag5 54.9(4) 2 .
O2W Ag4' Ag5 106.7(3) . .
C1 Ag4' Ag5 148.6(4) . .
C12 Ag4' Ag6 43.5(4) 2 .
O2W Ag4' Ag6 155.7(4) . .
C1 Ag4' Ag6 90.9(3) . .
Ag5 Ag4' Ag6 58.19(11) . .
O9 Ag5 O9 72.2(4) . 2
O9 Ag5 C12 138.0(4) . .
O9 Ag5 C12 108.1(4) 2 .
O9 Ag5 C12 108.1(4) . 2
O9 Ag5 C12 138.0(4) 2 2
C12 Ag5 C12 98.7(6) . 2
O9 Ag5 Ag6 104.7(2) . 2
O9 Ag5 Ag6 68.0(2) 2 2
C12 Ag5 Ag6 45.1(3) . 2
C12 Ag5 Ag6 143.6(3) 2 2
O9 Ag5 Ag6 68.0(2) . .
O9 Ag5 Ag6 104.7(2) 2 .
C12 Ag5 Ag6 143.6(3) . .
C12 Ag5 Ag6 45.1(3) 2 .
Ag6 Ag5 Ag6 171.31(7) 2 .
O9 Ag5 Ag4 149.5(2) . 2
O9 Ag5 Ag4 77.9(2) 2 2
C12 Ag5 Ag4 48.5(3) . 2
C12 Ag5 Ag4 97.9(3) 2 2
Ag6 Ag5 Ag4 57.47(10) 2 2
Ag6 Ag5 Ag4 126.78(10) . 2
O9 Ag5 Ag4 77.9(2) . .
O9 Ag5 Ag4 149.5(2) 2 .
C12 Ag5 Ag4 97.9(3) . .
C12 Ag5 Ag4 48.5(3) 2 .
Ag6 Ag5 Ag4 126.78(10) 2 .
Ag6 Ag5 Ag4 57.47(10) . .
Ag4 Ag5 Ag4 132.4(2) 2 .
O9 Ag5 Ag4' 157.8(3) . 2
O9 Ag5 Ag4' 85.8(3) 2 2
C12 Ag5 Ag4' 46.3(3) . 2
C12 Ag5 Ag4' 90.1(3) 2 2
Ag6 Ag5 Ag4' 62.87(14) 2 2
Ag6 Ag5 Ag4' 122.41(13) . 2
Ag4 Ag5 Ag4' 8.41(13) 2 2
Ag4 Ag5 Ag4' 124.3(2) . 2
O9 Ag5 Ag4' 85.8(3) . .
O9 Ag5 Ag4' 157.8(3) 2 .
C12 Ag5 Ag4' 90.1(3) . .
C12 Ag5 Ag4' 46.3(3) 2 .
Ag6 Ag5 Ag4' 122.41(13) 2 .
Ag6 Ag5 Ag4' 62.87(14) . .
Ag4 Ag5 Ag4' 124.3(2) 2 .
Ag4 Ag5 Ag4' 8.41(13) . .
Ag4' Ag5 Ag4' 116.3(3) 2 .
O9 Ag5 Ag7 95.0(2) . 2
O9 Ag5 Ag7 118.8(2) 2 2
C12 Ag5 Ag7 46.7(3) . 2
C12 Ag5 Ag7 103.1(3) 2 2
Ag6 Ag5 Ag7 57.95(9) 2 2
Ag6 Ag5 Ag7 125.73(9) . 2
Ag4 Ag5 Ag7 94.41(15) 2 2
Ag4 Ag5 Ag7 68.84(12) . 2
Ag4' Ag5 Ag7 93.03(16) 2 2
Ag4' Ag5 Ag7 64.87(14) . 2
O9 Ag5 Ag7 118.8(2) . .
O9 Ag5 Ag7 95.0(2) 2 .
C12 Ag5 Ag7 103.1(3) . .
C12 Ag5 Ag7 46.7(3) 2 .
Ag6 Ag5 Ag7 125.73(9) 2 .
Ag6 Ag5 Ag7 57.95(9) . .
Ag4 Ag5 Ag7 68.84(12) 2 .
Ag4 Ag5 Ag7 94.41(15) . .
Ag4' Ag5 Ag7 64.87(14) 2 .
Ag4' Ag5 Ag7 93.03(16) . .
Ag7 Ag5 Ag7 138.75(19) 2 .
C12 Ag6 O3 167.5(4) 2 .
C12 Ag6 O12 109.8(4) 2 .
O3 Ag6 O12 77.3(3) . .
C12 Ag6 Ag4 52.1(4) 2 .
O3 Ag6 Ag4 115.6(3) . .
O12 Ag6 Ag4 136.7(2) . .
C12 Ag6 Ag5 55.7(3) 2 .
O3 Ag6 Ag5 118.7(2) . .
O12 Ag6 Ag5 76.0(2) . .
Ag4 Ag6 Ag5 61.43(9) . .
C12 Ag6 Ag7' 50.8(4) 2 .
O3 Ag6 Ag7' 140.9(3) . .
O12 Ag6 Ag7' 69.1(3) . .
Ag4 Ag6 Ag7' 102.68(14) . .
Ag5 Ag6 Ag7' 72.22(12) . .
C12 Ag6 Ag7 51.7(4) 2 .
O3 Ag6 Ag7 139.1(3) . .
O12 Ag6 Ag7 64.2(3) . .
Ag4 Ag6 Ag7 102.26(15) . .
Ag5 Ag6 Ag7 66.03(11) . .
Ag7' Ag6 Ag7 7.50(13) . .
C12 Ag6 Ag4' 45.2(4) 2 .
O3 Ag6 Ag4' 122.5(3) . .
O12 Ag6 Ag4' 134.9(3) . .
Ag4 Ag6 Ag4' 6.92(16) . .
Ag5 Ag6 Ag4' 58.94(11) . .
Ag7' Ag6 Ag4' 95.79(16) . .
Ag7 Ag6 Ag4' 95.52(17) . .
C12 Ag6 Ag1' 99.4(4) 2 .
O3 Ag6 Ag1' 73.6(3) . .
O12 Ag6 Ag1' 150.7(3) . .
Ag4 Ag6 Ag1' 62.07(16) . .
Ag5 Ag6 Ag1' 121.13(13) . .
Ag7' Ag6 Ag1' 136.2(2) . .
Ag7 Ag6 Ag1' 142.6(2) . .
Ag4' Ag6 Ag1' 66.65(18) . .
C12 Ag6 Ag1 100.1(4) 2 .
O3 Ag6 Ag1 71.6(3) . .
O12 Ag6 Ag1 148.6(3) . .
Ag4 Ag6 Ag1 58.53(16) . .
Ag5 Ag6 Ag1 115.59(11) . .
Ag7' Ag6 Ag1 141.28(19) . .
Ag7 Ag6 Ag1 146.96(17) . .
Ag4' Ag6 Ag1 63.74(17) . .
Ag1' Ag6 Ag1 7.20(15) . .
C12 Ag6 Ag2 60.7(4) 2 7_556
O3 Ag6 Ag2 118.8(3) . 7_556
O12 Ag6 Ag2 147.5(3) . 7_556
Ag4 Ag6 Ag2 65.16(12) . 7_556
Ag5 Ag6 Ag2 113.18(9) . 7_556
Ag7' Ag6 Ag2 83.75(12) . 7_556
Ag7 Ag6 Ag2 90.27(11) . 7_556
Ag4' Ag6 Ag2 63.10(12) . 7_556
Ag1' Ag6 Ag2 52.5(2) . 7_556
Ag1 Ag6 Ag2 57.93(18) . 7_556
O11 Ag7 C12 135.8(5) . 2
O11 Ag7 O2W 101.5(4) . 2
C12 Ag7 O2W 116.7(4) 2 2
O11 Ag7 O3W 92.0(4) . .
C12 Ag7 O3W 112.1(5) 2 .
O2W Ag7 O3W 84.4(3) 2 .
O11 Ag7 C11 158.1(4) . 2
C12 Ag7 C11 28.9(4) 2 2
O2W Ag7 C11 100.3(4) 2 2
O3W Ag7 C11 87.8(4) . 2
O11 Ag7 Ag6 91.3(3) . .
C12 Ag7 Ag6 44.6(3) 2 .
O2W Ag7 Ag6 150.5(3) 2 .
O3W Ag7 Ag6 121.9(3) . .
C11 Ag7 Ag6 70.5(3) 2 .
O11 Ag7 Ag5 109.3(3) . .
C12 Ag7 Ag5 49.4(3) 2 .
O2W Ag7 Ag5 94.6(3) 2 .
O3W Ag7 Ag5 158.4(3) . .
C11 Ag7 Ag5 71.0(3) 2 .
Ag6 Ag7 Ag5 56.02(10) . .
O3W Ag7' C12 126.0(5) . 2
O3W Ag7' O11 96.8(4) . .
C12 Ag7' O11 131.4(5) 2 .
O3W Ag7' C11 98.9(5) . 2
C12 Ag7' C11 30.3(4) 2 2
O11 Ag7' C11 161.5(4) . 2
O3W Ag7' Ag6 135.5(4) . .
C12 Ag7' Ag6 44.9(3) 2 .
O11 Ag7' Ag6 89.4(3) . .
C11 Ag7' Ag6 72.5(3) 2 .
N1 Ag8 O12 143.9(6) . .
N1 Ag8 O9 114.2(5) . .
O12 Ag8 O9 93.0(4) . .
N1 Ag8 Ag8 93.3(4) . 2
O12 Ag8 Ag8 122.0(3) . 2
O9 Ag8 Ag8 57.3(2) . 2
N1 Ag8' O12 162.7(6) . .
N1 Ag8' O3 116.0(5) . .
O12 Ag8' O3 76.2(4) . .
C2 C1 Ag1' 164.1(12) . .
C2 C1 Ag1 172.8(12) . .
C2 C1 Ag3 109.7(10) . .
Ag1' C1 Ag3 85.8(4) . .
Ag1 C1 Ag3 77.0(4) . .
C2 C1 Ag2' 91.7(10) . 7_556
Ag1' C1 Ag2' 72.5(5) . 7_556
Ag1 C1 Ag2' 82.6(5) . 7_556
Ag3 C1 Ag2' 154.6(5) . 7_556
C2 C1 Ag4 95.6(9) . .
Ag1' C1 Ag4 85.2(5) . .
Ag1 C1 Ag4 80.2(4) . .
Ag3 C1 Ag4 99.3(5) . .
Ag2' C1 Ag4 91.9(5) 7_556 .
C2 C1 Ag2 88.3(9) . 7_556
Ag1' C1 Ag2 76.1(5) . 7_556
Ag1 C1 Ag2 85.3(5) . 7_556
Ag3 C1 Ag2 161.4(5) . 7_556
Ag4 C1 Ag2 83.2(4) . 7_556
C2 C1 Ag4' 86.2(9) . .
Ag1' C1 Ag4' 93.9(5) . .
Ag1 C1 Ag4' 89.5(5) . .
Ag3 C1 Ag4' 103.7(5) . .
Ag2' C1 Ag4' 90.9(5) 7_556 .
Ag2 C1 Ag4' 81.6(4) 7_556 .
C1 C2 C3 178.5(15) . .
C1 C2 Ag2' 61.7(8) . 7_556
C3 C2 Ag2' 117.8(9) . 7_556
O1 C3 C2 104.2(11) . .
O1 C3 H3A 110.9 . .
C2 C3 H3A 110.9 . .
O1 C3 H3B 110.9 . .
C2 C3 H3B 110.9 . .
H3A C3 H3B 108.9 . .
C9 C4 C5 122.2(13) . .
C9 C4 O1 113.2(11) . .
C5 C4 O1 124.6(12) . .
C4 C5 C6 115.9(15) . .
C4 C5 H5 122.0 . .
C6 C5 H5 122.0 . .
C7 C6 C5 122.0(19) . .
C7 C6 H6 119.0 . .
C5 C6 H6 119.0 . .
C6 C7 C8 118.8(18) . .
C6 C7 H7 120.6 . .
C8 C7 H7 120.6 . .
C9 C8 C7 123.4(14) . .
C9 C8 H8 118.3 . .
C7 C8 H8 118.3 . .
C8 C9 O2 128.6(11) . .
C8 C9 C4 117.5(12) . .
O2 C9 C4 114.0(11) . .
O2 C10 C11 106.2(10) . .
O2 C10 H10A 110.5 . .
C11 C10 H10A 110.5 . .
O2 C10 H10B 110.5 . .
C11 C10 H10B 110.5 . .
H10A C10 H10B 108.7 . .
C12 C11 C10 172.0(13) . .
C12 C11 Ag7' 73.5(8) . 2
C10 C11 Ag7' 113.8(9) . 2
C12 C11 Ag7 69.6(8) . 2
C10 C11 Ag7 117.2(8) . 2
C11 C12 Ag6 145.2(11) . 2
C11 C12 Ag4' 111.1(10) . 2
Ag6 C12 Ag4' 91.3(5) 2 2
C11 C12 Ag4 120.8(10) . 2
Ag6 C12 Ag4 80.3(5) 2 2
C11 C12 Ag7' 76.2(9) . 2
Ag6 C12 Ag7' 84.3(5) 2 2
Ag4' C12 Ag7' 171.6(7) 2 2
Ag4 C12 Ag7' 163.0(7) 2 2
C11 C12 Ag7 81.4(9) . 2
Ag6 C12 Ag7 83.8(5) 2 2
Ag4' C12 Ag7 162.6(7) 2 2
Ag4 C12 Ag7 157.0(7) 2 2
C11 C12 Ag5 129.8(10) . .
Ag6 C12 Ag5 79.2(4) 2 .
Ag4' C12 Ag5 78.8(4) 2 .
Ag4 C12 Ag5 76.8(4) 2 .
Ag7' C12 Ag5 93.4(5) 2 .
Ag7 C12 Ag5 83.9(4) 2 .
O3 C13 O4 128.8(13) . .
O3 C13 C14 116.6(13) . .
O4 C13 C14 114.6(12) . .
F2B C14 F1 128(2) . .
F2B C14 F3B 104(2) . .
F1 C14 F3B 61.8(18) . .
F1 C14 F2 117(2) . .
F3B C14 F2 136(2) . .
F2B C14 F3 60.5(18) . .
F1 C14 F3 104(2) . .
F3B C14 F3 47.6(16) . .
F2 C14 F3 98.4(19) . .
F2B C14 F1B 114(2) . .
F3B C14 F1B 102(2) . .
F2 C14 F1B 83.7(18) . .
F3 C14 F1B 135(2) . .
F2B C14 C13 116.0(19) . .
F1 C14 C13 116.0(17) . .
F3B C14 C13 108.1(18) . .
F2 C14 C13 109.7(16) . .
F3 C14 C13 110.5(18) . .
F1B C14 C13 110.6(16) . .
F2B F2 C14 65(3) . .
F1B F1 C14 77(2) . .
F1B F1 F3B 135(3) . .
C14 F1 F3B 59.7(18) . .
F3B F3 F2B 111(3) . .
F3B F3 C14 61(2) . .
F2B F3 C14 54.7(17) . .
F2 F2B C14 76(3) . .
F2 F2B F3 140(4) . .
C14 F2B F3 65(2) . .
F1 F1B C14 62(2) . .
F3 F3B C14 72(2) . .
F3 F3B F1 122(3) . .
C14 F3B F1 58.6(18) . .
O6 C15 O5 126.5(18) . .
O6 C15 C16 116.6(16) . .
O5 C15 C16 116.8(17) . .
F6' C16 F4 119(3) . .
F6' C16 F6 61.0(17) . .
F4 C16 F6 108.8(18) . .
F4 C16 F5 105.1(18) . .
F6 C16 F5 104.6(17) . .
F6' C16 F4' 108(2) . .
F4 C16 F4' 57.7(16) . .
F6 C16 F4' 57.4(16) . .
F5 C16 F4' 139(3) . .
F6' C16 F5' 105(2) . .
F6 C16 F5' 138(2) . .
F5 C16 F5' 70.9(16) . .
F4' C16 F5' 97.6(19) . .
F6' C16 C15 120(2) . .
F4 C16 C15 119(2) . .
F6 C16 C15 110(2) . .
F5 C16 C15 108.1(18) . .
F4' C16 C15 113(2) . .
F5' C16 C15 111(2) . .
O8 C17 O7 127(2) . .
O8 C17 C18 119(2) . .
O7 C17 C18 114(2) . .
F8B C18 F9B 119(4) . .
F8B C18 F9 117(4) . .
F9B C18 F9 61(2) . .
F8B C18 F7 72(3) . .
F9B C18 F7 67(2) . .
F9 C18 F7 124(3) . .
F9B C18 F8 130(3) . .
F9 C18 F8 94(3) . .
F7 C18 F8 104(3) . .
F8B C18 C17 116(3) . .
F9B C18 C17 115(3) . .
F9 C18 C17 117(3) . .
F7 C18 C17 103(3) . .
F8 C18 C17 114(3) . .
O10 C19 O9 127.7(14) . .
O10 C19 C20 114.9(17) . .
O9 C19 C20 117.3(17) . .
F12 C20 F11 110(3) . .
F12 C20 F10 103(3) . .
F11 C20 F10 100(2) . .
F12 C20 C19 114(2) . .
F11 C20 C19 116(3) . .
F10 C20 C19 112(2) . .
O11 C21 O12 127.2(14) . .
O11 C21 C22 114.7(14) . .
O12 C21 C22 117.9(14) . .
N1 C23 C24 173(2) . .
C23 C24 H24A 109.5 . .
C23 C24 H24B 109.5 . .
H24A C24 H24B 109.5 . .
C23 C24 H24C 109.5 . .
H24A C24 H24C 109.5 . .
H24B C24 H24C 109.5 . .
C18 F7 F9B 54.6(17) . .
C18 F7 F8B 51.1(18) . .
F9B F7 F8B 94.6(19) . .
F8B F8 C18 65(4) . .
F8 F8B C18 82(4) . .
F8 F8B F7 138(5) . .
C18 F8B F7 57(2) . .
C18 F9B F9 60(2) . .
C18 F9B F7 58.4(19) . .
F9 F9B F7 115(2) . .
C18 F9 F9B 58.5(19) . .
C23 N1 Ag8' 160.1(18) . .
C23 N1 Ag8 166.1(18) . .
C4 O1 C3 116.2(10) . .
C9 O2 C10 116.3(9) . .
C13 O3 Ag6 129.2(9) . .
C13 O3 Ag8' 136.3(9) . .
Ag6 O3 Ag8' 94.4(3) . .
C13 O4 Ag1' 123.6(9) . .
C13 O4 Ag1 121.4(9) . .
C15 O5 Ag3 128.6(13) . .
C15 O6 Ag2 128.8(12) . .
C15 O6 Ag2' 120.5(12) . .
C17 O7 Ag2 131.6(12) . .
C17 O7 Ag2' 125.9(12) . .
C17 O8 Ag3 122.8(13) . .
C19 O9 Ag5 119.6(9) . .
C19 O9 Ag8 133.4(9) . .
Ag5 O9 Ag8 102.8(4) . .
C19 O10 Ag4 124.7(10) . .
C21 O11 Ag7 111.0(10) . .
C21 O11 Ag7' 114.4(9) . .
C21 O12 Ag8' 133.6(10) . .
C21 O12 Ag8 136.4(10) . .
C21 O12 Ag6 125.5(9) . .
Ag8' O12 Ag6 94.2(4) . .
Ag8 O12 Ag6 96.9(4) . .
Ag3 O1W H1WB 109.4 . .
Ag3 O1W H1WA 109.6 . .
H1WB O1W H1WA 109.8 . .
Ag4' O2W Ag7 93.2(4) . 2
Ag7 O2W Ag4 94.4(4) 2 .
Ag4' O2W H2WB 114.3 . .
Ag7 O2W H2WB 80.7 2 .
Ag4 O2W H2WB 105.0 . .
Ag4' O2W H2WA 107.9 . .
Ag7 O2W H2WA 148.8 2 .
Ag4 O2W H2WA 110.4 . .
H2WB O2W H2WA 109.5 . .
Ag7' O3W H3WA 109.2 . .
Ag7 O3W H3WA 109.3 . .
Ag7' O3W H3WB 113.3 . .
Ag7 O3W H3WB 107.7 . .
H3WA O3W H3WB 109.8 . .
F14 C22 F13 114.4(19) . .
F14 C22 F15' 63.7(14) . .
F13 C22 F15' 123(2) . .
F14 C22 F14' 49.0(13) . .
F13 C22 F14' 76.6(15) . .
F15' C22 F14' 109.9(17) . .
F14 C22 F13' 133(2) . .
F15' C22 F13' 107.7(17) . .
F14' C22 F13' 104.6(16) . .
F14 C22 F15 100.6(16) . .
F13 C22 F15 100.1(15) . .
F14' C22 F15 139(2) . .
F13' C22 F15 75.7(13) . .
F14 C22 C21 113.0(18) . .
F13 C22 C21 116.9(19) . .
F15' C22 C21 114(2) . .
F14' C22 C21 107.8(17) . .
F13' C22 C21 112.0(17) . .
F15 C22 C21 109.5(17) . .
F18 B1 F18 128(4) 2_655 .
F18 B1 F17 115.8(18) 2_655 .
F18 B1 F17 115.8(18) . .
F18 B1 F16 89.7(18) 2_655 2_655
F18 B1 F16 82.1(17) . 2_655
F17 B1 F16 99.5(15) . 2_655
F18 B1 F16 82.1(17) 2_655 .
F18 B1 F16 89.7(18) . .
F17 B1 F16 99.5(15) . .
F16 B1 F16 161(3) 2_655 .
B1 F16 F18 49.0(9) . 2_655
B1 F18 F16 49.0(9) . 2_655

loop_
_geom_bond_atom_site_label_1
_geom_bond_atom_site_label_2
_geom_bond_distance
_geom_bond_site_symmetry_2
Ag1 C1 2.104(12) .
Ag1 O4 2.146(11) .
Ag1 Ag3 2.782(6) .
Ag1 Ag4 2.981(8) .
Ag1 Ag2 3.174(9) 7_556
Ag1 Ag6 3.214(5) .
Ag1' C1 2.086(12) .
Ag1' O4 2.139(12) .
Ag1' Ag2' 2.636(11) 7_556
Ag1' Ag3 3.028(7) .
Ag1' Ag2' 3.043(9) .
Ag1' Ag6 3.176(6) .
Ag2 O6 2.157(13) .
Ag2 O7 2.225(12) .
Ag2 C1 2.553(14) 7_556
Ag2 Ag3 3.131(5) .
Ag2 Ag1 3.174(9) 7_556
Ag2 Ag6 3.336(5) 7_556
Ag2 Ag4 3.355(6) 7_556
Ag2' O7 2.310(13) .
Ag2' O6 2.311(14) .
Ag2' C1 2.357(14) 7_556
Ag2' Ag1' 2.636(11) 7_556
Ag2' C2 2.676(14) 7_556
Ag2' Ag3 2.865(6) .
Ag3 O5 2.262(14) .
Ag3 O8 2.296(11) .
Ag3 C1 2.355(13) .
Ag3 O1W 2.398(9) .
Ag4 O10 2.260(13) .
Ag4 C12 2.282(14) 2
Ag4 O2W 2.411(10) .
Ag4 C1 2.500(13) .
Ag4 Ag6 2.848(5) .
Ag4 Ag5 2.967(4) .
Ag4 Ag2 3.355(6) 7_556
Ag4' C12 2.199(14) 2
Ag4' O2W 2.217(11) .
Ag4' C1 2.606(14) .
Ag4' Ag5 2.981(5) .
Ag4' Ag6 3.097(7) .
Ag5 O9 2.422(9) .
Ag5 O9 2.422(9) 2
Ag5 C12 2.487(13) .
Ag5 C12 2.487(13) 2
Ag5 Ag6 2.9575(10) 2
Ag5 Ag6 2.9575(10) .
Ag5 Ag4 2.967(4) 2
Ag5 Ag4' 2.981(5) 2
Ag5 Ag7 3.259(6) 2
Ag5 Ag7 3.259(6) .
Ag6 C12 2.133(13) 2
Ag6 O3 2.198(9) .
Ag6 O12 2.573(10) .
Ag6 Ag7' 3.008(5) .
Ag6 Ag7 3.023(5) .
Ag6 Ag2 3.336(5) 7_556
Ag7 O11 2.229(12) .
Ag7 C12 2.385(14) 2
Ag7 O2W 2.397(10) 2
Ag7 O3W 2.463(11) .
Ag7 C11 2.516(13) 2
Ag7' O3W 2.170(11) .
Ag7' C12 2.343(14) 2
Ag7' O11 2.347(12) .
Ag7' C11 2.373(13) 2
Ag8 N1 2.173(17) .
Ag8 O12 2.279(11) .
Ag8 O9 2.462(10) .
Ag8 Ag8 3.133(14) 2
Ag8' N1 2.048(17) .
Ag8' O12 2.234(11) .
Ag8' O3 2.597(10) .
C1 Ag2' 2.357(14) 7_556
C1 Ag2 2.553(14) 7_556
C2 C3 1.480(16) .
C2 Ag2' 2.676(14) 7_556
C3 O1 1.429(15) .
C3 H3A 0.9700 .
C3 H3B 0.9700 .
C4 C9 1.377(16) .
C4 C5 1.39(2) .
C4 O1 1.402(15) .
C5 C6 1.43(2) .
C5 H5 0.9300 .
C6 C7 1.32(2) .
C6 H6 0.9300 .
C7 C8 1.37(2) .
C7 H7 0.9300 .
C8 C9 1.350(17) .
C8 H8 0.9300 .
C9 O2 1.368(15) .
C10 O2 1.432(14) .
C10 C11 1.446(17) .
C10 H10A 0.9700 .
C10 H10B 0.9700 .
C11 C12 1.231(17) .
C11 Ag7' 2.373(13) 2
C11 Ag7 2.516(13) 2
C12 Ag6 2.133(13) 2
C12 Ag4' 2.199(14) 2
C12 Ag4 2.282(14) 2
C12 Ag7' 2.343(14) 2
C12 Ag7 2.385(14) 2
C13 O3 1.225(14) .
C13 O4 1.255(15) .
C13 C14 1.53(2) .
C14 F2B 1.24(3) .
C14 F1 1.25(3) .
C14 F3B 1.27(3) .
C14 F2 1.32(3) .
C14 F3 1.37(3) .
C14 F1B 1.38(3) .
F2 F2B 0.84(3) .
F1 F1B 0.93(3) .
F1 F3B 1.29(3) .
F3 F3B 1.07(3) .
F3 F2B 1.32(3) .
C15 O6 1.215(19) .
C15 O5 1.243(19) .
C15 C16 1.49(3) .
C16 F6' 1.24(4) .
C16 F4 1.28(3) .
C16 F6 1.28(3) .
C16 F5 1.35(3) .
C16 F4' 1.38(4) .
C16 F5' 1.44(4) .
C17 O8 1.20(2) .
C17 O7 1.29(2) .
C17 C18 1.49(4) .
C18 F8B 1.26(4) .
C18 F9B 1.30(4) .
C18 F9 1.33(4) .
C18 F7 1.36(3) .
C18 F8 1.37(4) .
C19 O10 1.227(16) .
C19 O9 1.241(15) .
C19 C20 1.50(3) .
C20 F12 1.27(3) .
C20 F11 1.31(3) .
C20 F10 1.34(3) .
C21 O11 1.241(17) .
C21 O12 1.243(16) .
C21 C22 1.53(2) .
C23 N1 1.08(2) .
C23 C24 1.55(3) .
C24 H24A 0.9600 .
C24 H24B 0.9600 .
C24 H24C 0.9600 .
F7 F9B 1.47(3) .
F7 F8B 1.53(4) .
F8 F8B 0.75(4) .
F9B F9 1.34(3) .
F13 C22 1.27(3) .
F14 C22 1.26(3) .
F15 C22 1.50(3) .
F14' C22 1.38(3) .
F15' C22 1.32(3) .
F13' C22 1.41(3) .
O1W H1WB 0.8501 .
O1W H1WA 0.8200 .
O2W Ag7 2.397(10) 2
O2W H2WB 0.8502 .
O2W H2WA 0.8499 .
O3W H3WA 0.8501 .
O3W H3WB 0.8199 .
B1 F18 1.334(16) 2_655
B1 F18 1.334(16) .
B1 F16 1.334(16) 2_655
B1 F16 1.334(16) .
F16 F18 1.75(4) 2_655
F18 F16 1.75(4) 2_655

loop_
_geom_hbond_atom_site_label_D
_geom_hbond_atom_site_label_H
_geom_hbond_atom_site_label_A
_geom_hbond_distance_DH
_geom_hbond_distance_HA
_geom_hbond_distance_DA
_geom_hbond_angle_DHA
_geom_hbond_site_symmetry_A
O3W H3WA O8 0.85 2.08 2.780(14) 139.8 1_455
O2W H2WA O1 0.85 2.63 3.079(13) 114.2 .
O2W H2WB O1W 0.85 2.21 2.812(13) 127.3 .
O1W H1WA O11 0.82 2.02 2.810(14) 163.0 1_655
O1W H1WB O10 0.85 2.19 2.786(15) 127.5 .

loop_
_geom_torsion_atom_site_label_1
_geom_torsion_atom_site_label_2
_geom_torsion_atom_site_label_3
_geom_torsion_atom_site_label_4
_geom_torsion
_geom_torsion_site_symmetry_1
_geom_torsion_site_symmetry_4
C1 Ag1' Ag2' O7 18.3(6) . .
O4 Ag1' Ag2' O7 -154.0(6) . .
Ag2' Ag1' Ag2' O7 73.7(5) 7_556 .
Ag3 Ag1' Ag2' O7 -36.6(5) . .
Ag6 Ag1' Ag2' O7 65.7(14) . .
C1 Ag1' Ag2' O6 140.4(5) . .
O4 Ag1' Ag2' O6 -31.8(5) . .
Ag2' Ag1' Ag2' O6 -164.1(4) 7_556 .
Ag3 Ag1' Ag2' O6 85.6(3) . .
Ag6 Ag1' Ag2' O6 -172.1(12) . .
C1 Ag1' Ag2' C1 -102.5(5) . 7_556
O4 Ag1' Ag2' C1 85.2(5) . 7_556
Ag2' Ag1' Ag2' C1 -47.1(3) 7_556 7_556
Ag3 Ag1' Ag2' C1 -157.4(4) . 7_556
Ag6 Ag1' Ag2' C1 -55.0(13) . 7_556
C1 Ag1' Ag2' Ag1' -55.4(4) . 7_556
O4 Ag1' Ag2' Ag1' 132.3(5) . 7_556
Ag2' Ag1' Ag2' Ag1' 0.0 7_556 7_556
Ag3 Ag1' Ag2' Ag1' -110.3(2) . 7_556
Ag6 Ag1' Ag2' Ag1' -8.0(12) . 7_556
C1 Ag1' Ag2' C2 -130.9(5) . 7_556
O4 Ag1' Ag2' C2 56.9(5) . 7_556
Ag2' Ag1' Ag2' C2 -75.5(3) 7_556 7_556
Ag3 Ag1' Ag2' C2 174.2(4) . 7_556
Ag6 Ag1' Ag2' C2 -83.4(13) . 7_556
C1 Ag1' Ag2' Ag3 54.9(4) . .
O4 Ag1' Ag2' Ag3 -117.4(5) . .
Ag2' Ag1' Ag2' Ag3 110.3(2) 7_556 .
Ag6 Ag1' Ag2' Ag3 102.4(12) . .
C1 Ag1 Ag3 O5 -171.3(6) . .
O4 Ag1 Ag3 O5 -3.4(6) . .
Ag4 Ag1 Ag3 O5 133.5(4) . .
Ag2 Ag1 Ag3 O5 -166.3(4) 7_556 .
Ag6 Ag1 Ag3 O5 123.7(5) . .
C1 Ag1 Ag3 O8 -52.6(7) . .
O4 Ag1 Ag3 O8 115.3(7) . .
Ag4 Ag1 Ag3 O8 -107.8(5) . .
Ag2 Ag1 Ag3 O8 -47.6(6) 7_556 .
Ag6 Ag1 Ag3 O8 -117.7(5) . .
O4 Ag1 Ag3 C1 167.9(7) . .
Ag4 Ag1 Ag3 C1 -55.2(4) . .
Ag2 Ag1 Ag3 C1 5.0(4) 7_556 .
Ag6 Ag1 Ag3 C1 -65.1(5) . .
C1 Ag1 Ag3 O1W 99.0(5) . .
O4 Ag1 Ag3 O1W -93.1(6) . .
Ag4 Ag1 Ag3 O1W 43.8(3) . .
Ag2 Ag1 Ag3 O1W 104.0(3) 7_556 .
Ag6 Ag1 Ag3 O1W 33.9(4) . .
C1 Ag1 Ag3 Ag2' -85.9(4) . .
O4 Ag1 Ag3 Ag2' 82.0(6) . .
Ag4 Ag1 Ag3 Ag2' -141.1(2) . .
Ag2 Ag1 Ag3 Ag2' -80.9(2) 7_556 .
Ag6 Ag1 Ag3 Ag2' -151.0(3) . .
C1 Ag1 Ag3 Ag1' -47.7(19) . .
O4 Ag1 Ag3 Ag1' 120(2) . .
Ag4 Ag1 Ag3 Ag1' -102.9(19) . .
Ag2 Ag1 Ag3 Ag1' -42.7(18) 7_556 .
Ag6 Ag1 Ag3 Ag1' -113(2) . .
C1 Ag1 Ag3 Ag2 -90.9(4) . .
O4 Ag1 Ag3 Ag2 77.0(5) . .
Ag4 Ag1 Ag3 Ag2 -146.10(16) . .
Ag2 Ag1 Ag3 Ag2 -85.91(17) 7_556 .
Ag6 Ag1 Ag3 Ag2 -155.9(3) . .
O7 Ag2' Ag3 O5 -127.3(5) . .
O6 Ag2' Ag3 O5 -8.9(5) . .
C1 Ag2' Ag3 O5 105.7(6) 7_556 .
Ag1' Ag2' Ag3 O5 156.3(4) 7_556 .
C2 Ag2' Ag3 O5 72.0(5) 7_556 .
Ag1' Ag2' Ag3 O5 78.6(4) . .
O7 Ag2' Ag3 O8 -3.8(4) . .
O6 Ag2' Ag3 O8 114.6(4) . .
C1 Ag2' Ag3 O8 -130.8(5) 7_556 .
Ag1' Ag2' Ag3 O8 -80.2(3) 7_556 .
C2 Ag2' Ag3 O8 -164.5(5) 7_556 .
Ag1' Ag2' Ag3 O8 -157.9(3) . .
O7 Ag2' Ag3 C1 107.8(4) . .
O6 Ag2' Ag3 C1 -133.8(4) . .
C1 Ag2' Ag3 C1 -19.2(6) 7_556 .
Ag1' Ag2' Ag3 C1 31.4(3) 7_556 .
C2 Ag2' Ag3 C1 -52.9(6) 7_556 .
Ag1' Ag2' Ag3 C1 -46.3(3) . .
O7 Ag2' Ag3 Ag1 158.5(4) . .
O6 Ag2' Ag3 Ag1 -83.1(4) . .
C1 Ag2' Ag3 Ag1 31.5(4) 7_556 .
Ag1' Ag2' Ag3 Ag1 82.0(2) 7_556 .
C2 Ag2' Ag3 Ag1 -2.2(4) 7_556 .
Ag1' Ag2' Ag3 Ag1 4.4(2) . .
O7 Ag2' Ag3 Ag1' 154.1(4) . .
O6 Ag2' Ag3 Ag1' -87.5(4) . .
C1 Ag2' Ag3 Ag1' 27.0(4) 7_556 .
Ag1' Ag2' Ag3 Ag1' 77.6(3) 7_556 .
C2 Ag2' Ag3 Ag1' -6.6(4) 7_556 .
O7 Ag2' Ag3 Ag2 -63.3(15) . .
O6 Ag2' Ag3 Ag2 55.1(16) . .
C1 Ag2' Ag3 Ag2 169.7(19) 7_556 .
Ag1' Ag2' Ag3 Ag2 -139.7(17) 7_556 .
C2 Ag2' Ag3 Ag2 136.0(18) 7_556 .
Ag1' Ag2' Ag3 Ag2 142.6(16) . .
C1 Ag1' Ag3 O5 -177.7(6) . .
O4 Ag1' Ag3 O5 8.2(5) . .
Ag2' Ag1' Ag3 O5 -165.8(4) 7_556 .
Ag2' Ag1' Ag3 O5 -85.1(4) . .
Ag6 Ag1' Ag3 O5 110.9(5) . .
C1 Ag1' Ag3 O8 -56.7(6) . .
O4 Ag1' Ag3 O8 129.1(6) . .
Ag2' Ag1' Ag3 O8 -44.8(5) 7_556 .
Ag2' Ag1' Ag3 O8 35.9(5) . .
Ag6 Ag1' Ag3 O8 -128.2(5) . .
O4 Ag1' Ag3 C1 -174.2(7) . .
Ag2' Ag1' Ag3 C1 11.9(5) 7_556 .
Ag2' Ag1' Ag3 C1 92.6(5) . .
Ag6 Ag1' Ag3 C1 -71.5(5) . .
C1 Ag1' Ag3 O1W 92.9(5) . .
O4 Ag1' Ag3 O1W -81.3(5) . .
Ag2' Ag1' Ag3 O1W 104.8(3) 7_556 .
Ag2' Ag1' Ag3 O1W -174.5(3) . .
Ag6 Ag1' Ag3 O1W 21.4(4) . .
C1 Ag1' Ag3 Ag1 128(2) . .
O4 Ag1' Ag3 Ag1 -46.6(18) . .
Ag2' Ag1' Ag3 Ag1 139(2) 7_556 .
Ag2' Ag1' Ag3 Ag1 -140(2) . .
Ag6 Ag1' Ag3 Ag1 56.0(18) . .
C1 Ag1' Ag3 Ag2' -92.6(5) . .
O4 Ag1' Ag3 Ag2' 93.3(5) . .
Ag2' Ag1' Ag3 Ag2' -80.7(3) 7_556 .
Ag6 Ag1' Ag3 Ag2' -164.1(3) . .
C1 Ag1' Ag3 Ag2 -97.3(5) . .
O4 Ag1' Ag3 Ag2 88.6(4) . .
Ag2' Ag1' Ag3 Ag2 -85.4(2) 7_556 .
Ag2' Ag1' Ag3 Ag2 -4.7(2) . .
Ag6 Ag1' Ag3 Ag2 -168.7(3) . .
O6 Ag2 Ag3 O5 -2.9(5) . .
O7 Ag2 Ag3 O5 -136.2(5) . .
C1 Ag2 Ag3 O5 106.4(5) 7_556 .
Ag1 Ag2 Ag3 O5 147.7(4) 7_556 .
Ag6 Ag2 Ag3 O5 -153.4(4) 7_556 .
Ag4 Ag2 Ag3 O5 138.3(6) 7_556 .
O6 Ag2 Ag3 O8 122.9(5) . .
O7 Ag2 Ag3 O8 -10.4(4) . .
C1 Ag2 Ag3 O8 -127.8(4) 7_556 .
Ag1 Ag2 Ag3 O8 -86.5(3) 7_556 .
Ag6 Ag2 Ag3 O8 -27.6(3) 7_556 .
Ag4 Ag2 Ag3 O8 -95.9(5) 7_556 .
O6 Ag2 Ag3 C1 -126.1(5) . .
O7 Ag2 Ag3 C1 100.6(4) . .
C1 Ag2 Ag3 C1 -16.7(5) 7_556 .
Ag1 Ag2 Ag3 C1 24.6(3) 7_556 .
Ag6 Ag2 Ag3 C1 83.5(3) 7_556 .
Ag4 Ag2 Ag3 C1 15.2(5) 7_556 .
O6 Ag2 Ag3 Ag1 -77.4(4) . .
O7 Ag2 Ag3 Ag1 149.3(3) . .
C1 Ag2 Ag3 Ag1 32.0(3) 7_556 .
Ag1 Ag2 Ag3 Ag1 73.3(2) 7_556 .
Ag6 Ag2 Ag3 Ag1 132.1(2) 7_556 .
Ag4 Ag2 Ag3 Ag1 63.8(4) 7_556 .
O6 Ag2 Ag3 Ag2' -117.5(17) . .
O7 Ag2 Ag3 Ag2' 109.2(17) . .
C1 Ag2 Ag3 Ag2' -8.1(15) 7_556 .
Ag1 Ag2 Ag3 Ag2' 33.2(15) 7_556 .
Ag6 Ag2 Ag3 Ag2' 92.1(16) 7_556 .
Ag4 Ag2 Ag3 Ag2' 23.8(13) 7_556 .
O6 Ag2 Ag3 Ag1' -82.1(4) . .
O7 Ag2 Ag3 Ag1' 144.6(4) . .
C1 Ag2 Ag3 Ag1' 27.3(3) 7_556 .
Ag1 Ag2 Ag3 Ag1' 68.60(15) 7_556 .
Ag6 Ag2 Ag3 Ag1' 127.4(2) 7_556 .
Ag4 Ag2 Ag3 Ag1' 59.2(4) 7_556 .
C1 Ag1 Ag4 O10 -133.8(6) . .
O4 Ag1 Ag4 O10 63.2(6) . .
Ag3 Ag1 Ag4 O10 -78.8(3) . .
Ag2 Ag1 Ag4 O10 165.4(4) 7_556 .
Ag6 Ag1 Ag4 O10 92.5(3) . .
C1 Ag1 Ag4 C12 102.8(6) . 2
O4 Ag1 Ag4 C12 -60.2(6) . 2
Ag3 Ag1 Ag4 C12 157.8(4) . 2
Ag2 Ag1 Ag4 C12 42.0(4) 7_556 2
Ag6 Ag1 Ag4 C12 -30.9(4) . 2
C1 Ag1 Ag4 O2W -60.8(5) . .
O4 Ag1 Ag4 O2W 136.2(6) . .
Ag3 Ag1 Ag4 O2W -5.7(4) . .
Ag2 Ag1 Ag4 O2W -121.5(3) 7_556 .
Ag6 Ag1 Ag4 O2W 165.6(4) . .
O4 Ag1 Ag4 C1 -163.0(7) . .
Ag3 Ag1 Ag4 C1 55.0(4) . .
Ag2 Ag1 Ag4 C1 -60.8(5) 7_556 .
Ag6 Ag1 Ag4 C1 -133.7(5) . .
C1 Ag1 Ag4 Ag6 133.7(5) . .
O4 Ag1 Ag4 Ag6 -29.3(4) . .
Ag3 Ag1 Ag4 Ag6 -171.3(2) . .
Ag2 Ag1 Ag4 Ag6 72.90(18) 7_556 .
C1 Ag1 Ag4 Ag5 159.3(5) . .
O4 Ag1 Ag4 Ag5 -3.7(5) . .
Ag3 Ag1 Ag4 Ag5 -145.7(2) . .
Ag2 Ag1 Ag4 Ag5 98.5(2) 7_556 .
Ag6 Ag1 Ag4 Ag5 25.61(16) . .
C1 Ag1 Ag4 Ag2 60.8(4) . 7_556
O4 Ag1 Ag4 Ag2 -102.2(5) . 7_556
Ag3 Ag1 Ag4 Ag2 115.83(16) . 7_556
Ag6 Ag1 Ag4 Ag2 -72.90(18) . 7_556
O10 Ag4 Ag5 O9 -19.9(4) . .
C12 Ag4 Ag5 O9 127.8(5) 2 .
O2W Ag4 Ag5 O9 -103.2(4) . .
C1 Ag4 Ag5 O9 88.9(10) . .
Ag6 Ag4 Ag5 O9 71.4(2) . .
Ag1 Ag4 Ag5 O9 44.4(3) . .
Ag2 Ag4 Ag5 O9 111.9(3) 7_556 .
O10 Ag4 Ag5 O9 -30.8(6) . 2
C12 Ag4 Ag5 O9 116.9(6) 2 2
O2W Ag4 Ag5 O9 -114.0(5) . 2
C1 Ag4 Ag5 O9 78.0(11) . 2
Ag6 Ag4 Ag5 O9 60.5(5) . 2
Ag1 Ag4 Ag5 O9 33.5(5) . 2
Ag2 Ag4 Ag5 O9 101.1(5) 7_556 2
O10 Ag4 Ag5 C12 117.7(4) . .
C12 Ag4 Ag5 C12 -94.6(7) 2 .
O2W Ag4 Ag5 C12 34.4(4) . .
C1 Ag4 Ag5 C12 -133.6(10) . .
Ag6 Ag4 Ag5 C12 -151.0(3) . .
Ag1 Ag4 Ag5 C12 -178.0(4) . .
Ag2 Ag4 Ag5 C12 -110.5(4) 7_556 .
O10 Ag4 Ag5 C12 -147.7(5) . 2
O2W Ag4 Ag5 C12 129.0(5) . 2
C1 Ag4 Ag5 C12 -39.0(10) . 2
Ag6 Ag4 Ag5 C12 -56.4(4) . 2
Ag1 Ag4 Ag5 C12 -83.4(5) . 2
Ag2 Ag4 Ag5 C12 -15.9(4) 7_556 2
O10 Ag4 Ag5 Ag6 79.5(3) . 2
C12 Ag4 Ag5 Ag6 -132.8(4) 2 2
O2W Ag4 Ag5 Ag6 -3.8(3) . 2
C1 Ag4 Ag5 Ag6 -171.8(9) . 2
Ag6 Ag4 Ag5 Ag6 170.78(8) . 2
Ag1 Ag4 Ag5 Ag6 143.77(19) . 2
Ag2 Ag4 Ag5 Ag6 -148.70(15) 7_556 2
O10 Ag4 Ag5 Ag6 -91.3(3) . .
C12 Ag4 Ag5 Ag6 56.4(4) 2 .
O2W Ag4 Ag5 Ag6 -174.6(3) . .
C1 Ag4 Ag5 Ag6 17.4(9) . .
Ag1 Ag4 Ag5 Ag6 -27.01(18) . .
Ag2 Ag4 Ag5 Ag6 40.52(16) 7_556 .
O10 Ag4 Ag5 Ag4 156.4(3) . 2
C12 Ag4 Ag5 Ag4 -55.9(4) 2 2
O2W Ag4 Ag5 Ag4 73.1(3) . 2
C1 Ag4 Ag5 Ag4 -94.8(10) . 2
Ag6 Ag4 Ag5 Ag4 -112.29(9) . 2
Ag1 Ag4 Ag5 Ag4 -139.3(2) . 2
Ag2 Ag4 Ag5 Ag4 -71.8(2) 7_556 2
O10 Ag4 Ag5 Ag4' 159.2(3) . 2
C12 Ag4 Ag5 Ag4' -53.1(5) 2 2
O2W Ag4 Ag5 Ag4' 75.9(4) . 2
C1 Ag4 Ag5 Ag4' -92.1(9) . 2
Ag6 Ag4 Ag5 Ag4' -109.55(17) . 2
Ag1 Ag4 Ag5 Ag4' -136.56(16) . 2
Ag2 Ag4 Ag5 Ag4' -69.0(3) 7_556 2
O10 Ag4 Ag5 Ag4' 140.8(15) . .
C12 Ag4 Ag5 Ag4' -71.5(14) 2 .
O2W Ag4 Ag5 Ag4' 57.5(13) . .
C1 Ag4 Ag5 Ag4' -110.5(18) . .
Ag6 Ag4 Ag5 Ag4' -128.0(14) . .
Ag1 Ag4 Ag5 Ag4' -155.0(15) . .
Ag2 Ag4 Ag5 Ag4' -87.4(14) 7_556 .
O10 Ag4 Ag5 Ag7 80.4(3) . 2
C12 Ag4 Ag5 Ag7 -131.9(4) 2 2
O2W Ag4 Ag5 Ag7 -2.9(3) . 2
C1 Ag4 Ag5 Ag7 -170.8(10) . 2
Ag6 Ag4 Ag5 Ag7 171.72(13) . 2
Ag1 Ag4 Ag5 Ag7 144.7(2) . 2
Ag2 Ag4 Ag5 Ag7 -147.8(2) 7_556 2
O10 Ag4 Ag5 Ag7 -138.4(3) . .
C12 Ag4 Ag5 Ag7 9.3(4) 2 .
O2W Ag4 Ag5 Ag7 138.3(3) . .
C1 Ag4 Ag5 Ag7 -29.7(10) . .
Ag6 Ag4 Ag5 Ag7 -47.13(12) . .
Ag1 Ag4 Ag5 Ag7 -74.1(2) . .
Ag2 Ag4 Ag5 Ag7 -6.6(2) 7_556 .
C12 Ag4' Ag5 O9 119.9(5) 2 .
O2W Ag4' Ag5 O9 -91.6(4) . .
C1 Ag4' Ag5 O9 56.2(7) . .
Ag6 Ag4' Ag5 O9 67.3(2) . .
C12 Ag4' Ag5 O9 112.4(8) 2 2
O2W Ag4' Ag5 O9 -99.2(7) . 2
C1 Ag4' Ag5 O9 48.7(10) . 2
Ag6 Ag4' Ag5 O9 59.8(7) . 2
C12 Ag4' Ag5 C12 -101.9(7) 2 .
O2W Ag4' Ag5 C12 46.6(5) . .
C1 Ag4' Ag5 C12 -165.6(8) . .
Ag6 Ag4' Ag5 C12 -154.5(3) . .
O2W Ag4' Ag5 C12 148.5(6) . 2
C1 Ag4' Ag5 C12 -63.7(8) . 2
Ag6 Ag4' Ag5 C12 -52.6(4) . 2
C12 Ag4' Ag5 Ag6 -135.3(4) 2 2
O2W Ag4' Ag5 Ag6 13.1(4) . 2
C1 Ag4' Ag5 Ag6 161.0(7) . 2
Ag6 Ag4' Ag5 Ag6 172.04(7) . 2
C12 Ag4' Ag5 Ag6 52.6(4) 2 .
O2W Ag4' Ag5 Ag6 -158.9(4) . .
C1 Ag4' Ag5 Ag6 -11.1(7) . .
C12 Ag4' Ag5 Ag4 -65.1(5) 2 2
O2W Ag4' Ag5 Ag4 83.4(4) . 2
C1 Ag4' Ag5 Ag4 -128.8(7) . 2
Ag6 Ag4' Ag5 Ag4 -117.71(16) . 2
C12 Ag4' Ag5 Ag4 101.0(15) 2 .
O2W Ag4' Ag5 Ag4 -110.6(15) . .
C1 Ag4' Ag5 Ag4 37.2(12) . .
Ag6 Ag4' Ag5 Ag4 48.3(13) . .
C12 Ag4' Ag5 Ag4' -62.1(4) 2 2
O2W Ag4' Ag5 Ag4' 86.3(4) . 2
C1 Ag4' Ag5 Ag4' -125.8(7) . 2
Ag6 Ag4' Ag5 Ag4' -114.75(11) . 2
C12 Ag4' Ag5 Ag7 -142.5(5) 2 2
O2W Ag4' Ag5 Ag7 5.9(3) . 2
C1 Ag4' Ag5 Ag7 153.7(7) . 2
Ag6 Ag4' Ag5 Ag7 164.83(14) . 2
C12 Ag4' Ag5 Ag7 1.2(4) 2 .
O2W Ag4' Ag5 Ag7 149.7(4) . .
C1 Ag4' Ag5 Ag7 -62.5(7) . .
Ag6 Ag4' Ag5 Ag7 -51.38(11) . .
O10 Ag4 Ag6 C12 147.6(5) . 2
O2W Ag4 Ag6 C12 84.9(12) . 2
C1 Ag4 Ag6 C12 -106.8(5) . 2
Ag5 Ag4 Ag6 C12 67.1(4) . 2
Ag1 Ag4 Ag6 C12 -137.4(5) . 2
Ag2 Ag4 Ag6 C12 -71.2(5) 7_556 2
O10 Ag4 Ag6 O3 -29.6(4) . .
C12 Ag4 Ag6 O3 -177.3(5) 2 .
O2W Ag4 Ag6 O3 -92.4(11) . .
C1 Ag4 Ag6 O3 75.9(4) . .
Ag5 Ag4 Ag6 O3 -110.2(3) . .
Ag1 Ag4 Ag6 O3 45.3(3) . .
Ag2 Ag4 Ag6 O3 111.5(3) 7_556 .
O10 Ag4 Ag6 O12 69.1(5) . .
C12 Ag4 Ag6 O12 -78.5(6) 2 .
O2W Ag4 Ag6 O12 6.4(12) . .
C1 Ag4 Ag6 O12 174.7(4) . .
Ag5 Ag4 Ag6 O12 -11.4(4) . .
Ag1 Ag4 Ag6 O12 144.0(4) . .
Ag2 Ag4 Ag6 O12 -149.7(4) 7_556 .
O10 Ag4 Ag6 Ag5 80.6(3) . .
C12 Ag4 Ag6 Ag5 -67.1(4) 2 .
O2W Ag4 Ag6 Ag5 17.8(10) . .
C1 Ag4 Ag6 Ag5 -173.9(3) . .
Ag1 Ag4 Ag6 Ag5 155.50(14) . .
Ag2 Ag4 Ag6 Ag5 -138.2(2) 7_556 .
O10 Ag4 Ag6 Ag7' 142.0(3) . .
C12 Ag4 Ag6 Ag7' -5.7(5) 2 .
O2W Ag4 Ag6 Ag7' 79.2(11) . .
C1 Ag4 Ag6 Ag7' -112.5(3) . .
Ag5 Ag4 Ag6 Ag7' 61.38(19) . .
Ag1 Ag4 Ag6 Ag7' -143.1(2) . .
Ag2 Ag4 Ag6 Ag7' -76.87(13) 7_556 .
O10 Ag4 Ag6 Ag7 134.3(3) . .
C12 Ag4 Ag6 Ag7 -13.3(5) 2 .
O2W Ag4 Ag6 Ag7 71.5(11) . .
C1 Ag4 Ag6 Ag7 -120.2(3) . .
Ag5 Ag4 Ag6 Ag7 53.71(17) . .
Ag1 Ag4 Ag6 Ag7 -150.8(2) . .
Ag2 Ag4 Ag6 Ag7 -84.53(13) 7_556 .
O10 Ag4 Ag6 Ag4' 147.7(16) . .
C12 Ag4 Ag6 Ag4' 0.0(15) 2 .
O2W Ag4 Ag6 Ag4' 84.9(18) . .
C1 Ag4 Ag6 Ag4' -106.8(15) . .
Ag5 Ag4 Ag6 Ag4' 67.1(15) . .
Ag1 Ag4 Ag6 Ag4' -137.4(15) . .
Ag2 Ag4 Ag6 Ag4' -71.1(15) 7_556 .
O10 Ag4 Ag6 Ag1' -82.1(3) . .
C12 Ag4 Ag6 Ag1' 130.2(5) 2 .
O2W Ag4 Ag6 Ag1' -144.9(11) . .
C1 Ag4 Ag6 Ag1' 23.4(3) . .
Ag5 Ag4 Ag6 Ag1' -162.72(15) . .
Ag1 Ag4 Ag6 Ag1' -7.23(19) . .
Ag2 Ag4 Ag6 Ag1' 59.0(2) 7_556 .
O10 Ag4 Ag6 Ag1 -74.9(3) . .
C12 Ag4 Ag6 Ag1 137.4(5) 2 .
O2W Ag4 Ag6 Ag1 -137.7(11) . .
C1 Ag4 Ag6 Ag1 30.6(3) . .
Ag5 Ag4 Ag6 Ag1 -155.50(14) . .
Ag2 Ag4 Ag6 Ag1 66.3(2) 7_556 .
O10 Ag4 Ag6 Ag2 -141.2(4) . 7_556
C12 Ag4 Ag6 Ag2 71.2(5) 2 7_556
O2W Ag4 Ag6 Ag2 156.1(12) . 7_556
C1 Ag4 Ag6 Ag2 -35.6(3) . 7_556
Ag5 Ag4 Ag6 Ag2 138.2(2) . 7_556
Ag1 Ag4 Ag6 Ag2 -66.3(2) . 7_556
O9 Ag5 Ag6 C12 -151.1(5) . 2
O9 Ag5 Ag6 C12 145.5(5) 2 2
C12 Ag5 Ag6 C12 -7.8(9) . 2
Ag4 Ag5 Ag6 C12 59.8(4) 2 2
Ag4 Ag5 Ag6 C12 -61.7(4) . 2
Ag4' Ag5 Ag6 C12 51.1(4) 2 2
Ag4' Ag5 Ag6 C12 -54.2(4) . 2
Ag7 Ag5 Ag6 C12 -71.2(4) 2 2
Ag7 Ag5 Ag6 C12 58.8(4) . 2
O9 Ag5 Ag6 O3 15.8(4) . .
O9 Ag5 Ag6 O3 -47.6(4) 2 .
C12 Ag5 Ag6 O3 159.1(6) . .
C12 Ag5 Ag6 O3 166.9(5) 2 .
Ag4 Ag5 Ag6 O3 -133.3(3) 2 .
Ag4 Ag5 Ag6 O3 105.2(3) . .
Ag4' Ag5 Ag6 O3 -142.0(3) 2 .
Ag4' Ag5 Ag6 O3 112.7(3) . .
Ag7 Ag5 Ag6 O3 95.7(3) 2 .
Ag7 Ag5 Ag6 O3 -134.3(3) . .
O9 Ag5 Ag6 O12 82.5(3) . .
O9 Ag5 Ag6 O12 19.1(3) 2 .
C12 Ag5 Ag6 O12 -134.2(5) . .
C12 Ag5 Ag6 O12 -126.4(5) 2 .
Ag4 Ag5 Ag6 O12 -66.6(3) 2 .
Ag4 Ag5 Ag6 O12 171.9(3) . .
Ag4' Ag5 Ag6 O12 -75.3(3) 2 .
Ag4' Ag5 Ag6 O12 179.4(3) . .
Ag7 Ag5 Ag6 O12 162.4(3) 2 .
Ag7 Ag5 Ag6 O12 -67.6(3) . .
O9 Ag5 Ag6 Ag4 -89.4(3) . .
O9 Ag5 Ag6 Ag4 -152.8(3) 2 .
C12 Ag5 Ag6 Ag4 53.9(5) . .
C12 Ag5 Ag6 Ag4 61.7(4) 2 .
Ag4 Ag5 Ag6 Ag4 121.5(3) 2 .
Ag4' Ag5 Ag6 Ag4 112.7(2) 2 .
Ag4' Ag5 Ag6 Ag4 7.45(19) . .
Ag7 Ag5 Ag6 Ag4 -9.52(15) 2 .
Ag7 Ag5 Ag6 Ag4 120.5(2) . .
O9 Ag5 Ag6 Ag7' 154.7(3) . .
O9 Ag5 Ag6 Ag7' 91.2(3) 2 .
C12 Ag5 Ag6 Ag7' -62.1(5) . .
C12 Ag5 Ag6 Ag7' -54.2(4) 2 .
Ag4 Ag5 Ag6 Ag7' 5.56(15) 2 .
Ag4 Ag5 Ag6 Ag7' -115.9(2) . .
Ag4' Ag5 Ag6 Ag7' -3.18(16) 2 .
Ag4' Ag5 Ag6 Ag7' -108.5(2) . .
Ag7 Ag5 Ag6 Ag7' -125.45(14) 2 .
Ag7 Ag5 Ag6 Ag7' 4.53(18) . .
O9 Ag5 Ag6 Ag7 150.1(3) . .
O9 Ag5 Ag6 Ag7 86.7(3) 2 .
C12 Ag5 Ag6 Ag7 -66.6(5) . .
C12 Ag5 Ag6 Ag7 -58.8(4) 2 .
Ag4 Ag5 Ag6 Ag7 1.03(15) 2 .
Ag4 Ag5 Ag6 Ag7 -120.5(2) . .
Ag4' Ag5 Ag6 Ag7 -7.71(17) 2 .
Ag4' Ag5 Ag6 Ag7 -113.0(2) . .
Ag7 Ag5 Ag6 Ag7 -130.0(2) 2 .
O9 Ag5 Ag6 Ag4' -96.9(3) . .
O9 Ag5 Ag6 Ag4' -160.3(3) 2 .
C12 Ag5 Ag6 Ag4' 46.4(5) . .
C12 Ag5 Ag6 Ag4' 54.2(4) 2 .
Ag4 Ag5 Ag6 Ag4' 114.0(2) 2 .
Ag4 Ag5 Ag6 Ag4' -7.45(19) . .
Ag4' Ag5 Ag6 Ag4' 105.3(3) 2 .
Ag7 Ag5 Ag6 Ag4' -16.97(17) 2 .
Ag7 Ag5 Ag6 Ag4' 113.0(2) . .
O9 Ag5 Ag6 Ag1' -71.6(3) . .
O9 Ag5 Ag6 Ag1' -135.0(3) 2 .
C12 Ag5 Ag6 Ag1' 71.7(5) . .
C12 Ag5 Ag6 Ag1' 79.5(4) 2 .
Ag4 Ag5 Ag6 Ag1' 139.3(2) 2 .
Ag4 Ag5 Ag6 Ag1' 17.85(16) . .
Ag4' Ag5 Ag6 Ag1' 130.6(3) 2 .
Ag4' Ag5 Ag6 Ag1' 25.30(17) . .
Ag7 Ag5 Ag6 Ag1' 8.33(19) 2 .
Ag7 Ag5 Ag6 Ag1' 138.3(2) . .
O9 Ag5 Ag6 Ag1 -66.3(3) . .
O9 Ag5 Ag6 Ag1 -129.7(3) 2 .
C12 Ag5 Ag6 Ag1 77.0(5) . .
C12 Ag5 Ag6 Ag1 84.8(4) 2 .
Ag4 Ag5 Ag6 Ag1 144.6(2) 2 .
Ag4 Ag5 Ag6 Ag1 23.09(14) . .
Ag4' Ag5 Ag6 Ag1 135.8(2) 2 .
Ag4' Ag5 Ag6 Ag1 30.54(16) . .
Ag7 Ag5 Ag6 Ag1 13.57(17) 2 .
Ag7 Ag5 Ag6 Ag1 143.54(18) . .
O9 Ag5 Ag6 Ag2 -130.5(3) . 7_556
O9 Ag5 Ag6 Ag2 166.1(3) 2 7_556
C12 Ag5 Ag6 Ag2 12.8(5) . 7_556
C12 Ag5 Ag6 Ag2 20.6(4) 2 7_556
Ag4 Ag5 Ag6 Ag2 80.39(14) 2 7_556
Ag4 Ag5 Ag6 Ag2 -41.1(2) . 7_556
Ag4' Ag5 Ag6 Ag2 71.65(15) 2 7_556
Ag4' Ag5 Ag6 Ag2 -33.7(2) . 7_556
Ag7 Ag5 Ag6 Ag2 -50.62(19) 2 7_556
Ag7 Ag5 Ag6 Ag2 79.35(14) . 7_556
O2W Ag4' Ag6 C12 127.4(10) . 2
C1 Ag4' Ag6 C12 -115.0(6) . 2
Ag5 Ag4' Ag6 C12 70.8(5) . 2
C12 Ag4' Ag6 O3 -177.1(6) 2 .
O2W Ag4' Ag6 O3 -49.6(10) . .
C1 Ag4' Ag6 O3 67.9(4) . .
Ag5 Ag4' Ag6 O3 -106.3(3) . .
C12 Ag4' Ag6 O12 -71.6(6) 2 .
O2W Ag4' Ag6 O12 55.8(10) . .
C1 Ag4' Ag6 O12 173.4(4) . .
Ag5 Ag4' Ag6 O12 -0.8(4) . .
C12 Ag4' Ag6 Ag4 -180.0(16) 2 .
O2W Ag4' Ag6 Ag4 -52.5(14) . .
C1 Ag4' Ag6 Ag4 65.1(15) . .
Ag5 Ag4' Ag6 Ag4 -109.2(15) . .
C12 Ag4' Ag6 Ag5 -70.8(5) 2 .
O2W Ag4' Ag6 Ag5 56.7(8) . .
C1 Ag4' Ag6 Ag5 174.3(3) . .
C12 Ag4' Ag6 Ag7' -5.6(5) 2 .
O2W Ag4' Ag6 Ag7' 121.9(9) . .
C1 Ag4' Ag6 Ag7' -120.5(3) . .
Ag5 Ag4' Ag6 Ag7' 65.20(19) . .
C12 Ag4' Ag6 Ag7 -13.1(5) 2 .
O2W Ag4' Ag6 Ag7 114.3(9) . .
C1 Ag4' Ag6 Ag7 -128.1(3) . .
Ag5 Ag4' Ag6 Ag7 57.67(17) . .
C12 Ag4' Ag6 Ag1' 132.7(5) 2 .
O2W Ag4' Ag6 Ag1' -99.9(9) . .
C1 Ag4' Ag6 Ag1' 17.7(3) . .
Ag5 Ag4' Ag6 Ag1' -156.52(15) . .
C12 Ag4' Ag6 Ag1 140.0(5) 2 .
O2W Ag4' Ag6 Ag1 -92.6(9) . .
C1 Ag4' Ag6 Ag1 25.0(3) . .
Ag5 Ag4' Ag6 Ag1 -149.27(14) . .
C12 Ag4' Ag6 Ag2 74.4(5) 2 7_556
O2W Ag4' Ag6 Ag2 -158.2(10) . 7_556
C1 Ag4' Ag6 Ag2 -40.6(3) . 7_556
Ag5 Ag4' Ag6 Ag2 145.2(2) . 7_556
C1 Ag1' Ag6 C12 9.2(6) . 2
O4 Ag1' Ag6 C12 -178.3(5) . 2
Ag2' Ag1' Ag6 C12 -44.1(4) 7_556 2
Ag3 Ag1' Ag6 C12 57.4(4) . 2
Ag2' Ag1' Ag6 C12 -35.8(13) . 2
C1 Ag1' Ag6 O3 -160.2(5) . .
O4 Ag1' Ag6 O3 12.3(4) . .
Ag2' Ag1' Ag6 O3 146.5(3) 7_556 .
Ag3 Ag1' Ag6 O3 -112.0(4) . .
Ag2' Ag1' Ag6 O3 154.8(13) . .
C1 Ag1' Ag6 O12 -166.1(6) . .
O4 Ag1' Ag6 O12 6.3(7) . .
Ag2' Ag1' Ag6 O12 140.6(5) 7_556 .
Ag3 Ag1' Ag6 O12 -117.9(5) . .
Ag2' Ag1' Ag6 O12 148.8(12) . .
C1 Ag1' Ag6 Ag4 -28.4(4) . .
O4 Ag1' Ag6 Ag4 144.0(4) . .
Ag2' Ag1' Ag6 Ag4 -81.75(19) 7_556 .
Ag3 Ag1' Ag6 Ag4 19.8(2) . .
Ag2' Ag1' Ag6 Ag4 -73.5(13) . .
C1 Ag1' Ag6 Ag5 -46.2(5) . .
O4 Ag1' Ag6 Ag5 126.3(3) . .
Ag2' Ag1' Ag6 Ag5 -99.49(17) 7_556 .
Ag3 Ag1' Ag6 Ag5 2.0(3) . .
Ag2' Ag1' Ag6 Ag5 -91.2(13) . .
C1 Ag1' Ag6 Ag7' 50.4(5) . .
O4 Ag1' Ag6 Ag7' -137.2(3) . .
Ag2' Ag1' Ag6 Ag7' -2.9(3) 7_556 .
Ag3 Ag1' Ag6 Ag7' 98.6(4) . .
Ag2' Ag1' Ag6 Ag7' 5.3(14) . .
C1 Ag1' Ag6 Ag7 44.3(6) . .
O4 Ag1' Ag6 Ag7 -143.3(3) . .
Ag2' Ag1' Ag6 Ag7 -9.0(3) 7_556 .
Ag3 Ag1' Ag6 Ag7 92.5(4) . .
Ag2' Ag1' Ag6 Ag7 -0.8(15) . .
C1 Ag1' Ag6 Ag4' -22.7(4) . .
O4 Ag1' Ag6 Ag4' 149.8(4) . .
Ag2' Ag1' Ag6 Ag4' -75.99(19) 7_556 .
Ag3 Ag1' Ag6 Ag4' 25.5(3) . .
Ag2' Ag1' Ag6 Ag4' -67.7(13) . .
C1 Ag1' Ag6 Ag1 -87.3(17) . .
O4 Ag1' Ag6 Ag1 85.2(17) . .
Ag2' Ag1' Ag6 Ag1 -140.6(17) 7_556 .
Ag3 Ag1' Ag6 Ag1 -39.1(15) . .
Ag2' Ag1' Ag6 Ag1 -132(2) . .
C1 Ag1' Ag6 Ag2 50.5(4) . 7_556
O4 Ag1' Ag6 Ag2 -137.1(4) . 7_556
Ag2' Ag1' Ag6 Ag2 -2.8(2) 7_556 7_556
Ag3 Ag1' Ag6 Ag2 98.7(3) . 7_556
Ag2' Ag1' Ag6 Ag2 5.4(12) . 7_556
C1 Ag1 Ag6 C12 -4.3(5) . 2
O4 Ag1 Ag6 C12 -169.9(5) . 2
Ag3 Ag1 Ag6 C12 44.8(5) . 2
Ag4 Ag1 Ag6 C12 32.9(4) . 2
Ag2 Ag1 Ag6 C12 -45.7(4) 7_556 2
C1 Ag1 Ag6 O3 -174.6(5) . .
O4 Ag1 Ag6 O3 19.7(4) . .
Ag3 Ag1 Ag6 O3 -125.6(4) . .
Ag4 Ag1 Ag6 O3 -137.5(3) . .
Ag2 Ag1 Ag6 O3 143.9(3) 7_556 .
C1 Ag1 Ag6 O12 -166.6(6) . .
O4 Ag1 Ag6 O12 27.8(6) . .
Ag3 Ag1 Ag6 O12 -117.5(5) . .
Ag4 Ag1 Ag6 O12 -129.5(5) . .
Ag2 Ag1 Ag6 O12 152.0(5) 7_556 .
C1 Ag1 Ag6 Ag4 -37.1(4) . .
O4 Ag1 Ag6 Ag4 157.2(3) . .
Ag3 Ag1 Ag6 Ag4 11.9(3) . .
Ag2 Ag1 Ag6 Ag4 -78.59(15) 7_556 .
C1 Ag1 Ag6 Ag5 -60.9(4) . .
O4 Ag1 Ag6 Ag5 133.4(3) . .
Ag3 Ag1 Ag6 Ag5 -11.9(3) . .
Ag4 Ag1 Ag6 Ag5 -23.82(14) . .
Ag2 Ag1 Ag6 Ag5 -102.41(12) 7_556 .
C1 Ag1 Ag6 Ag7' 32.3(5) . .
O4 Ag1 Ag6 Ag7' -133.4(3) . .
Ag3 Ag1 Ag6 Ag7' 81.3(4) . .
Ag4 Ag1 Ag6 Ag7' 69.4(3) . .
Ag2 Ag1 Ag6 Ag7' -9.2(3) 7_556 .
C1 Ag1 Ag6 Ag7 23.9(6) . .
O4 Ag1 Ag6 Ag7 -141.8(4) . .
Ag3 Ag1 Ag6 Ag7 72.9(5) . .
Ag4 Ag1 Ag6 Ag7 61.0(3) . .
Ag2 Ag1 Ag6 Ag7 -17.6(3) 7_556 .
C1 Ag1 Ag6 Ag4' -31.9(4) . .
O4 Ag1 Ag6 Ag4' 162.4(3) . .
Ag3 Ag1 Ag6 Ag4' 17.1(3) . .
Ag4 Ag1 Ag6 Ag4' 5.22(19) . .
Ag2 Ag1 Ag6 Ag4' -73.37(16) 7_556 .
C1 Ag1 Ag6 Ag1' 80.5(16) . .
O4 Ag1 Ag6 Ag1' -85.2(16) . .
Ag3 Ag1 Ag6 Ag1' 129.5(18) . .
Ag4 Ag1 Ag6 Ag1' 117.6(17) . .
Ag2 Ag1 Ag6 Ag1' 39.0(16) 7_556 .
C1 Ag1 Ag6 Ag2 41.5(4) . 7_556
O4 Ag1 Ag6 Ag2 -124.2(3) . 7_556
Ag3 Ag1 Ag6 Ag2 90.5(3) . 7_556
Ag4 Ag1 Ag6 Ag2 78.59(15) . 7_556
C12 Ag6 Ag7 O11 -176.8(6) 2 .
O3 Ag6 Ag7 O11 -5.7(5) . .
O12 Ag6 Ag7 O11 -27.1(4) . .
Ag4 Ag6 Ag7 O11 -163.3(3) . .
Ag5 Ag6 Ag7 O11 -112.6(3) . .
Ag7' Ag6 Ag7 O11 102.6(15) . .
Ag4' Ag6 Ag7 O11 -164.9(3) . .
Ag1' Ag6 Ag7 O11 137.0(3) . .
Ag1 Ag6 Ag7 O11 146.9(3) . .
Ag2 Ag6 Ag7 O11 132.1(3) 7_556 .
O3 Ag6 Ag7 C12 171.0(6) . 2
O12 Ag6 Ag7 C12 149.7(5) . 2
Ag4 Ag6 Ag7 C12 13.4(5) . 2
Ag5 Ag6 Ag7 C12 64.2(4) . 2
Ag7' Ag6 Ag7 C12 -80.6(15) . 2
Ag4' Ag6 Ag7 C12 11.8(5) . 2
Ag1' Ag6 Ag7 C12 -46.3(6) . 2
Ag1 Ag6 Ag7 C12 -36.3(6) . 2
Ag2 Ag6 Ag7 C12 -51.2(5) 7_556 2
C12 Ag6 Ag7 O2W -60.3(8) 2 2
O3 Ag6 Ag7 O2W 110.7(7) . 2
O12 Ag6 Ag7 O2W 89.4(7) . 2
Ag4 Ag6 Ag7 O2W -46.9(7) . 2
Ag5 Ag6 Ag7 O2W 3.9(6) . 2
Ag7' Ag6 Ag7 O2W -140.9(18) . 2
Ag4' Ag6 Ag7 O2W -48.5(7) . 2
Ag1' Ag6 Ag7 O2W -106.6(7) . 2
Ag1 Ag6 Ag7 O2W -96.6(8) . 2
Ag2 Ag6 Ag7 O2W -111.5(7) 7_556 2
C12 Ag6 Ag7 O3W 90.0(6) 2 .
O3 Ag6 Ag7 O3W -98.9(5) . .
O12 Ag6 Ag7 O3W -120.3(4) . .
Ag4 Ag6 Ag7 O3W 103.5(3) . .
Ag5 Ag6 Ag7 O3W 154.3(4) . .
Ag7' Ag6 Ag7 O3W 9.4(12) . .
Ag4' Ag6 Ag7 O3W 101.9(4) . .
Ag1' Ag6 Ag7 O3W 43.8(5) . .
Ag1 Ag6 Ag7 O3W 53.7(5) . .
Ag2 Ag6 Ag7 O3W 38.9(3) 7_556 .
C12 Ag6 Ag7 C11 15.6(5) 2 2
O3 Ag6 Ag7 C11 -173.4(5) . 2
O12 Ag6 Ag7 C11 165.3(4) . 2
Ag4 Ag6 Ag7 C11 29.0(3) . 2
Ag5 Ag6 Ag7 C11 79.8(3) . 2
Ag7' Ag6 Ag7 C11 -65.0(14) . 2
Ag4' Ag6 Ag7 C11 27.4(3) . 2
Ag1' Ag6 Ag7 C11 -30.6(5) . 2
Ag1 Ag6 Ag7 C11 -20.7(5) . 2
Ag2 Ag6 Ag7 C11 -35.6(3) 7_556 2
C12 Ag6 Ag7 Ag5 -64.2(4) 2 .
O3 Ag6 Ag7 Ag5 106.8(4) . .
O12 Ag6 Ag7 Ag5 85.5(3) . .
Ag4 Ag6 Ag7 Ag5 -50.78(13) . .
Ag7' Ag6 Ag7 Ag5 -144.8(14) . .
Ag4' Ag6 Ag7 Ag5 -52.39(12) . .
Ag1' Ag6 Ag7 Ag5 -110.5(3) . .
Ag1 Ag6 Ag7 Ag5 -100.6(3) . .
Ag2 Ag6 Ag7 Ag5 -115.39(10) 7_556 .
O9 Ag5 Ag7 O11 46.3(4) . .
O9 Ag5 Ag7 O11 -26.1(4) 2 .
C12 Ag5 Ag7 O11 -136.0(4) . .
C12 Ag5 Ag7 O11 134.4(5) 2 .
Ag6 Ag5 Ag7 O11 -92.5(3) 2 .
Ag6 Ag5 Ag7 O11 78.0(3) . .
Ag4 Ag5 Ag7 O11 -101.1(3) 2 .
Ag4 Ag5 Ag7 O11 124.9(4) . .
Ag4' Ag5 Ag7 O11 -109.1(3) 2 .
Ag4' Ag5 Ag7 O11 133.2(4) . .
Ag7 Ag5 Ag7 O11 -172.6(3) 2 .
O9 Ag5 Ag7 C12 -88.1(5) . 2
O9 Ag5 Ag7 C12 -160.5(5) 2 2
C12 Ag5 Ag7 C12 89.6(7) . 2
Ag6 Ag5 Ag7 C12 133.1(4) 2 2
Ag6 Ag5 Ag7 C12 -56.4(4) . 2
Ag4 Ag5 Ag7 C12 124.5(4) 2 2
Ag4 Ag5 Ag7 C12 -9.6(4) . 2
Ag4' Ag5 Ag7 C12 116.5(4) 2 2
Ag4' Ag5 Ag7 C12 -1.2(4) . 2
Ag7 Ag5 Ag7 C12 53.0(4) 2 2
O9 Ag5 Ag7 O2W 150.1(3) . 2
O9 Ag5 Ag7 O2W 77.8(3) 2 2
C12 Ag5 Ag7 O2W -32.1(4) . 2
C12 Ag5 Ag7 O2W -121.7(5) 2 2
Ag6 Ag5 Ag7 O2W 11.4(3) 2 2
Ag6 Ag5 Ag7 O2W -178.1(3) . 2
Ag4 Ag5 Ag7 O2W 2.8(3) 2 2
Ag4 Ag5 Ag7 O2W -131.3(3) . 2
Ag4' Ag5 Ag7 O2W -5.3(3) 2 2
Ag4' Ag5 Ag7 O2W -122.9(3) . 2
Ag7 Ag5 Ag7 O2W -68.7(3) 2 2
O9 Ag5 Ag7 O3W -123.4(8) . .
O9 Ag5 Ag7 O3W 164.2(8) 2 .
C12 Ag5 Ag7 O3W 54.3(9) . .
C12 Ag5 Ag7 O3W -35.3(9) 2 .
Ag6 Ag5 Ag7 O3W 97.8(8) 2 .
Ag6 Ag5 Ag7 O3W -91.7(8) . .
Ag4 Ag5 Ag7 O3W 89.2(8) 2 .
Ag4 Ag5 Ag7 O3W -44.9(8) . .
Ag4' Ag5 Ag7 O3W 81.2(8) 2 .
Ag4' Ag5 Ag7 O3W -36.5(8) . .
Ag7 Ag5 Ag7 O3W 17.7(8) 2 .
O9 Ag5 Ag7 C11 -110.6(4) . 2
O9 Ag5 Ag7 C11 177.1(4) 2 2
C12 Ag5 Ag7 C11 67.2(4) . 2
C12 Ag5 Ag7 C11 -22.4(5) 2 2
Ag6 Ag5 Ag7 C11 110.7(3) 2 2
Ag6 Ag5 Ag7 C11 -78.8(3) . 2
Ag4 Ag5 Ag7 C11 102.1(3) 2 2
Ag4 Ag5 Ag7 C11 -32.0(3) . 2
Ag4' Ag5 Ag7 C11 94.0(3) 2 2
Ag4' Ag5 Ag7 C11 -23.6(3) . 2
Ag7 Ag5 Ag7 C11 30.6(3) 2 2
O9 Ag5 Ag7 Ag6 -31.8(3) . .
O9 Ag5 Ag7 Ag6 -104.2(2) 2 .
C12 Ag5 Ag7 Ag6 146.0(3) . .
C12 Ag5 Ag7 Ag6 56.4(4) 2 .
Ag6 Ag5 Ag7 Ag6 -170.51(8) 2 .
Ag4 Ag5 Ag7 Ag6 -179.11(13) 2 .
Ag4 Ag5 Ag7 Ag6 46.80(15) . .
Ag4' Ag5 Ag7 Ag6 172.82(16) 2 .
Ag4' Ag5 Ag7 Ag6 55.12(18) . .
Ag7 Ag5 Ag7 Ag6 109.34(9) 2 .
C12 Ag6 Ag7' O3W 99.6(7) 2 .
O3 Ag6 Ag7' O3W -86.6(6) . .
O12 Ag6 Ag7' O3W -119.1(5) . .
Ag4 Ag6 Ag7' O3W 105.4(5) . .
Ag5 Ag6 Ag7' O3W 159.5(5) . .
Ag7 Ag6 Ag7' O3W -167.0(17) . .
Ag4' Ag6 Ag7' O3W 104.7(5) . .
Ag1' Ag6 Ag7' O3W 42.7(5) . .
Ag1 Ag6 Ag7' O3W 50.5(5) . .
Ag2 Ag6 Ag7' O3W 42.7(5) 7_556 .
O3 Ag6 Ag7' C12 173.7(6) . 2
O12 Ag6 Ag7' C12 141.3(5) . 2
Ag4 Ag6 Ag7' C12 5.8(5) . 2
Ag5 Ag6 Ag7' C12 59.8(5) . 2
Ag7 Ag6 Ag7' C12 93.4(15) . 2
Ag4' Ag6 Ag7' C12 5.1(5) . 2
Ag1' Ag6 Ag7' C12 -56.9(5) . 2
Ag1 Ag6 Ag7' C12 -49.1(6) . 2
Ag2 Ag6 Ag7' C12 -57.0(5) 7_556 2
C12 Ag6 Ag7' O11 -161.3(6) 2 .
O3 Ag6 Ag7' O11 12.4(6) . .
O12 Ag6 Ag7' O11 -20.0(4) . .
Ag4 Ag6 Ag7' O11 -155.5(3) . .
Ag5 Ag6 Ag7' O11 -101.4(3) . .
Ag7 Ag6 Ag7' O11 -67.9(14) . .
Ag4' Ag6 Ag7' O11 -156.2(3) . .
Ag1' Ag6 Ag7' O11 141.8(3) . .
Ag1 Ag6 Ag7' O11 149.6(3) . .
Ag2 Ag6 Ag7' O11 141.7(3) 7_556 .
C12 Ag6 Ag7' C11 14.9(5) 2 2
O3 Ag6 Ag7' C11 -171.4(5) . 2
O12 Ag6 Ag7' C11 156.1(4) . 2
Ag4 Ag6 Ag7' C11 20.6(4) . 2
Ag5 Ag6 Ag7' C11 74.7(3) . 2
Ag7 Ag6 Ag7' C11 108.2(15) . 2
Ag4' Ag6 Ag7' C11 20.0(3) . 2
Ag1' Ag6 Ag7' C11 -42.0(4) . 2
Ag1 Ag6 Ag7' C11 -34.3(5) . 2
Ag2 Ag6 Ag7' C11 -42.1(3) 7_556 2
Ag2' Ag1' C1 C2 0(4) 7_556 .
Ag3 Ag1' C1 C2 167(4) . .
Ag2' Ag1' C1 C2 105(4) . .
Ag6 Ag1' C1 C2 -65(4) . .
Ag2' Ag1' C1 Ag1 156.2(15) 7_556 .
Ag3 Ag1' C1 Ag1 -37.1(15) . .
Ag2' Ag1' C1 Ag1 -98.5(15) . .
Ag6 Ag1' C1 Ag1 91.4(15) . .
Ag2' Ag1' C1 Ag3 -166.7(5) 7_556 .
Ag2' Ag1' C1 Ag3 -61.4(3) . .
Ag6 Ag1' C1 Ag3 128.5(3) . .
Ag3 Ag1' C1 Ag2' 166.7(5) . 7_556
Ag2' Ag1' C1 Ag2' 105.4(3) . 7_556
Ag6 Ag1' C1 Ag2' -64.8(4) . 7_556
Ag2' Ag1' C1 Ag4 93.6(4) 7_556 .
Ag3 Ag1' C1 Ag4 -99.7(4) . .
Ag2' Ag1' C1 Ag4 -161.1(4) . .
Ag6 Ag1' C1 Ag4 28.8(4) . .
Ag2' Ag1' C1 Ag2 9.37(18) 7_556 7_556
Ag3 Ag1' C1 Ag2 176.1(5) . 7_556
Ag2' Ag1' C1 Ag2 114.7(3) . 7_556
Ag6 Ag1' C1 Ag2 -55.4(3) . 7_556
Ag2' Ag1' C1 Ag4' 89.7(4) 7_556 .
Ag3 Ag1' C1 Ag4' -103.5(5) . .
Ag2' Ag1' C1 Ag4' -164.9(5) . .
Ag6 Ag1' C1 Ag4' 25.0(4) . .
O4 Ag1 C1 Ag1' -2.0(18) . .
Ag3 Ag1 C1 Ag1' 141.9(15) . .
Ag4 Ag1 C1 Ag1' -116.1(15) . .
Ag2 Ag1 C1 Ag1' -32.2(15) 7_556 .
Ag6 Ag1 C1 Ag1' -79.6(15) . .
O4 Ag1 C1 Ag3 -143.9(19) . .
Ag4 Ag1 C1 Ag3 102.0(4) . .
Ag2 Ag1 C1 Ag3 -174.1(5) 7_556 .
Ag6 Ag1 C1 Ag3 138.5(3) . .
O4 Ag1 C1 Ag2' 21(2) . 7_556
Ag3 Ag1 C1 Ag2' 164.7(5) . 7_556
Ag4 Ag1 C1 Ag2' -93.3(4) . 7_556
Ag2 Ag1 C1 Ag2' -9.36(17) 7_556 7_556
Ag6 Ag1 C1 Ag2' -56.7(4) . 7_556
O4 Ag1 C1 Ag4 114.1(19) . .
Ag3 Ag1 C1 Ag4 -102.0(4) . .
Ag2 Ag1 C1 Ag4 83.9(4) 7_556 .
Ag6 Ag1 C1 Ag4 36.5(3) . .
O4 Ag1 C1 Ag2 30(2) . 7_556
Ag3 Ag1 C1 Ag2 174.1(5) . 7_556
Ag4 Ag1 C1 Ag2 -83.9(4) . 7_556
Ag6 Ag1 C1 Ag2 -47.4(4) . 7_556
O4 Ag1 C1 Ag4' 111.9(19) . .
Ag3 Ag1 C1 Ag4' -104.2(4) . .
Ag4 Ag1 C1 Ag4' -2.2(2) . .
Ag2 Ag1 C1 Ag4' 81.7(4) 7_556 .
Ag6 Ag1 C1 Ag4' 34.3(4) . .
O5 Ag3 C1 C2 -173.6(10) . .
O8 Ag3 C1 C2 -30.5(11) . .
O1W Ag3 C1 C2 79.8(10) . .
Ag1 Ag3 C1 C2 177.1(12) . .
Ag2' Ag3 C1 C2 -107.8(10) . .
Ag1' Ag3 C1 C2 -176.1(13) . .
Ag2 Ag3 C1 C2 -106.7(10) . .
O5 Ag3 C1 Ag1' 2.6(7) . .
O8 Ag3 C1 Ag1' 145.6(4) . .
O1W Ag3 C1 Ag1' -104.1(4) . .
Ag1 Ag3 C1 Ag1' -6.8(3) . .
Ag2' Ag3 C1 Ag1' 68.4(4) . .
Ag2 Ag3 C1 Ag1' 69.5(4) . .
O5 Ag3 C1 Ag1 9.4(6) . .
O8 Ag3 C1 Ag1 152.4(4) . .
O1W Ag3 C1 Ag1 -97.2(4) . .
Ag2' Ag3 C1 Ag1 75.2(3) . .
Ag1' Ag3 C1 Ag1 6.8(3) . .
Ag2 Ag3 C1 Ag1 76.3(3) . .
O5 Ag3 C1 Ag2' -28.1(15) . 7_556
O8 Ag3 C1 Ag2' 115.0(13) . 7_556
O1W Ag3 C1 Ag2' -134.7(13) . 7_556
Ag1 Ag3 C1 Ag2' -37.5(11) . 7_556
Ag2' Ag3 C1 Ag2' 37.7(13) . 7_556
Ag1' Ag3 C1 Ag2' -30.7(11) . 7_556
Ag2 Ag3 C1 Ag2' 38.8(13) . 7_556
O5 Ag3 C1 Ag4 87.0(5) . .
O8 Ag3 C1 Ag4 -129.9(4) . .
O1W Ag3 C1 Ag4 -19.6(5) . .
Ag1 Ag3 C1 Ag4 77.6(4) . .
Ag2' Ag3 C1 Ag4 152.8(4) . .
Ag1' Ag3 C1 Ag4 84.4(5) . .
Ag2 Ag3 C1 Ag4 153.9(4) . .
O5 Ag3 C1 Ag2 -9(2) . 7_556
O8 Ag3 C1 Ag2 133.7(18) . 7_556
O1W Ag3 C1 Ag2 -116.0(18) . 7_556
Ag1 Ag3 C1 Ag2 -18.7(15) . 7_556
Ag2' Ag3 C1 Ag2 56.4(17) . 7_556
Ag1' Ag3 C1 Ag2 -11.9(15) . 7_556
Ag2 Ag3 C1 Ag2 57.6(18) . 7_556
O5 Ag3 C1 Ag4' 95.6(5) . .
O8 Ag3 C1 Ag4' -121.4(4) . .
O1W Ag3 C1 Ag4' -11.0(5) . .
Ag1 Ag3 C1 Ag4' 86.2(5) . .
Ag2' Ag3 C1 Ag4' 161.4(4) . .
Ag1' Ag3 C1 Ag4' 93.0(5) . .
Ag2 Ag3 C1 Ag4' 162.5(4) . .
O10 Ag4 C1 C2 -139.6(9) . .
C12 Ag4 C1 C2 83.5(10) 2 .
O2W Ag4 C1 C2 -51.9(10) . .
Ag6 Ag4 C1 C2 131.7(9) . .
Ag5 Ag4 C1 C2 116.3(11) . .
Ag1 Ag4 C1 C2 174.0(12) . .
Ag2 Ag4 C1 C2 87.6(10) 7_556 .
O10 Ag4 C1 Ag1' 56.3(5) . .
C12 Ag4 C1 Ag1' -80.6(6) 2 .
O2W Ag4 C1 Ag1' 144.0(4) . .
Ag6 Ag4 C1 Ag1' -32.4(5) . .
Ag5 Ag4 C1 Ag1' -47.8(12) . .
Ag1 Ag4 C1 Ag1' 9.9(3) . .
Ag2 Ag4 C1 Ag1' -76.5(4) 7_556 .
O10 Ag4 C1 Ag1 46.4(5) . .
C12 Ag4 C1 Ag1 -90.5(6) 2 .
O2W Ag4 C1 Ag1 134.1(4) . .
Ag6 Ag4 C1 Ag1 -42.3(4) . .
Ag5 Ag4 C1 Ag1 -57.8(12) . .
Ag2 Ag4 C1 Ag1 -86.4(4) 7_556 .
O10 Ag4 C1 Ag3 -28.6(5) . .
C12 Ag4 C1 Ag3 -165.5(5) 2 .
O2W Ag4 C1 Ag3 59.1(4) . .
Ag6 Ag4 C1 Ag3 -117.3(3) . .
Ag5 Ag4 C1 Ag3 -132.7(9) . .
Ag1 Ag4 C1 Ag3 -75.0(4) . .
Ag2 Ag4 C1 Ag3 -161.4(5) 7_556 .
O10 Ag4 C1 Ag2' 128.6(5) . 7_556
C12 Ag4 C1 Ag2' -8.4(5) 2 7_556
O2W Ag4 C1 Ag2' -143.7(4) . 7_556
Ag6 Ag4 C1 Ag2' 39.8(3) . 7_556
Ag5 Ag4 C1 Ag2' 24.4(11) . 7_556
Ag1 Ag4 C1 Ag2' 82.2(5) . 7_556
Ag2 Ag4 C1 Ag2' -4.3(2) 7_556 7_556
O10 Ag4 C1 Ag2 132.8(4) . 7_556
C12 Ag4 C1 Ag2 -4.1(5) 2 7_556
O2W Ag4 C1 Ag2 -139.5(4) . 7_556
Ag6 Ag4 C1 Ag2 44.1(3) . 7_556
Ag5 Ag4 C1 Ag2 28.7(10) . 7_556
Ag1 Ag4 C1 Ag2 86.4(4) . 7_556
O10 Ag4 C1 Ag4' -147.3(16) . .
C12 Ag4 C1 Ag4' 75.7(15) 2 .
O2W Ag4 C1 Ag4' -59.6(14) . .
Ag6 Ag4 C1 Ag4' 123.9(15) . .
Ag5 Ag4 C1 Ag4' 108.5(19) . .
Ag1 Ag4 C1 Ag4' 166.3(15) . .
Ag2 Ag4 C1 Ag4' 79.9(15) 7_556 .
C12 Ag4' C1 C2 97.9(10) 2 .
O2W Ag4' C1 C2 -63.0(10) . .
Ag5 Ag4' C1 C2 148.2(9) . .
Ag6 Ag4' C1 C2 138.8(9) . .
C12 Ag4' C1 Ag1' -66.2(7) 2 .
O2W Ag4' C1 Ag1' 132.9(5) . .
Ag5 Ag4' C1 Ag1' -15.9(10) . .
Ag6 Ag4' C1 Ag1' -25.3(5) . .
C12 Ag4' C1 Ag1 -76.3(6) 2 .
O2W Ag4' C1 Ag1 122.8(4) . .
Ag5 Ag4' C1 Ag1 -26.0(10) . .
Ag6 Ag4' C1 Ag1 -35.4(4) . .
C12 Ag4' C1 Ag3 -152.7(5) 2 .
O2W Ag4' C1 Ag3 46.4(5) . .
Ag5 Ag4' C1 Ag3 -102.4(7) . .
Ag6 Ag4' C1 Ag3 -111.8(3) . .
C12 Ag4' C1 Ag2' 6.3(5) 2 7_556
O2W Ag4' C1 Ag2' -154.5(4) . 7_556
Ag5 Ag4' C1 Ag2' 56.7(8) . 7_556
Ag6 Ag4' C1 Ag2' 47.2(3) . 7_556
C12 Ag4' C1 Ag4 -89.8(15) 2 .
O2W Ag4' C1 Ag4 109.3(15) . .
Ag5 Ag4' C1 Ag4 -39.5(13) . .
Ag6 Ag4' C1 Ag4 -48.9(14) . .
C12 Ag4' C1 Ag2 9.1(5) 2 7_556
O2W Ag4' C1 Ag2 -151.8(4) . 7_556
Ag5 Ag4' C1 Ag2 59.4(7) . 7_556
Ag6 Ag4' C1 Ag2 50.0(3) . 7_556
Ag1' C1 C2 Ag2' 0(4) . 7_556
Ag3 C1 C2 Ag2' 165.9(9) . 7_556
Ag4 C1 C2 Ag2' -92.1(5) . 7_556
Ag2 C1 C2 Ag2' -9.10(19) 7_556 7_556
Ag4' C1 C2 Ag2' -90.8(5) . 7_556
Ag2' C2 C3 O1 88.6(11) 7_556 .
C9 C4 C5 C6 -1(2) . .
O1 C4 C5 C6 178.4(13) . .
C4 C5 C6 C7 1(3) . .
C5 C6 C7 C8 -2(3) . .
C6 C7 C8 C9 2(3) . .
C7 C8 C9 O2 179.3(14) . .
C7 C8 C9 C4 -1(2) . .
C5 C4 C9 C8 1(2) . .
O1 C4 C9 C8 -178.4(11) . .
C5 C4 C9 O2 -179.8(13) . .
O1 C4 C9 O2 1.2(15) . .
O2 C10 C11 Ag7' 67.1(11) . 2
O2 C10 C11 Ag7 58.3(11) . 2
Ag7' C11 C12 Ag6 57.8(17) 2 2
Ag7 C11 C12 Ag6 65.9(17) 2 2
Ag7' C11 C12 Ag4' -175.6(8) 2 2
Ag7 C11 C12 Ag4' -167.5(8) 2 2
Ag7' C11 C12 Ag4 178.6(9) 2 2
Ag7 C11 C12 Ag4 -173.3(10) 2 2
Ag7 C11 C12 Ag7' 8.1(2) 2 2
Ag7' C11 C12 Ag7 -8.1(2) 2 2
Ag7' C11 C12 Ag5 -82.8(10) 2 .
Ag7 C11 C12 Ag5 -74.7(10) 2 .
O9 Ag5 C12 C11 103.3(13) . .
O9 Ag5 C12 C11 -173.6(12) 2 .
C12 Ag5 C12 C11 -26.4(11) 2 .
Ag6 Ag5 C12 C11 158.3(15) 2 .
Ag6 Ag5 C12 C11 -20.8(16) . .
Ag4 Ag5 C12 C11 -119.2(14) 2 .
Ag4 Ag5 C12 C11 22.7(13) . .
Ag4' Ag5 C12 C11 -108.2(14) 2 .
Ag4' Ag5 C12 C11 19.4(13) . .
Ag7 Ag5 C12 C11 73.5(13) 2 .
Ag7 Ag5 C12 C11 -73.8(13) . .
O9 Ag5 C12 Ag6 -55.0(6) . 2
O9 Ag5 C12 Ag6 28.1(4) 2 2
C12 Ag5 C12 Ag6 175.3(5) 2 2
Ag6 Ag5 C12 Ag6 -179.09(11) . 2
Ag4 Ag5 C12 Ag6 82.4(4) 2 2
Ag4 Ag5 C12 Ag6 -135.7(3) . 2
Ag4' Ag5 C12 Ag6 93.5(5) 2 2
Ag4' Ag5 C12 Ag6 -139.0(3) . 2
Ag7 Ag5 C12 Ag6 -84.8(4) 2 2
Ag7 Ag5 C12 Ag6 127.9(3) . 2
O9 Ag5 C12 Ag4' -148.5(4) . 2
O9 Ag5 C12 Ag4' -65.4(5) 2 2
C12 Ag5 C12 Ag4' 81.8(4) 2 2
Ag6 Ag5 C12 Ag4' -93.5(5) 2 2
Ag6 Ag5 C12 Ag4' 87.4(5) . 2
Ag4 Ag5 C12 Ag4' -11.06(19) 2 2
Ag4 Ag5 C12 Ag4' 130.9(4) . 2
Ag4' Ag5 C12 Ag4' 127.6(4) . 2
Ag7 Ag5 C12 Ag4' -178.3(6) 2 2
Ag7 Ag5 C12 Ag4' 34.4(4) . 2
O9 Ag5 C12 Ag4 -137.5(4) . 2
O9 Ag5 C12 Ag4 -54.3(4) 2 2
C12 Ag5 C12 Ag4 92.9(4) 2 2
Ag6 Ag5 C12 Ag4 -82.4(4) 2 2
Ag6 Ag5 C12 Ag4 98.5(5) . 2
Ag4 Ag5 C12 Ag4 141.9(3) . 2
Ag4' Ag5 C12 Ag4 11.06(19) 2 2
Ag4' Ag5 C12 Ag4 138.6(3) . 2
Ag7 Ag5 C12 Ag4 -167.2(6) 2 2
Ag7 Ag5 C12 Ag4 45.5(3) . 2
O9 Ag5 C12 Ag7' 28.5(7) . 2
O9 Ag5 C12 Ag7' 111.6(4) 2 2
C12 Ag5 C12 Ag7' -101.2(5) 2 2
Ag6 Ag5 C12 Ag7' 83.5(4) 2 2
Ag6 Ag5 C12 Ag7' -95.6(5) . 2
Ag4 Ag5 C12 Ag7' 166.0(6) 2 2
Ag4 Ag5 C12 Ag7' -52.1(4) . 2
Ag4' Ag5 C12 Ag7' 177.0(7) 2 2
Ag4' Ag5 C12 Ag7' -55.4(4) . 2
Ag7 Ag5 C12 Ag7' -1.3(2) 2 2
Ag7 Ag5 C12 Ag7' -148.6(3) . 2
O9 Ag5 C12 Ag7 29.8(7) . 2
O9 Ag5 C12 Ag7 112.9(4) 2 2
C12 Ag5 C12 Ag7 -99.9(4) 2 2
Ag6 Ag5 C12 Ag7 84.8(4) 2 2
Ag6 Ag5 C12 Ag7 -94.3(5) . 2
Ag4 Ag5 C12 Ag7 167.2(6) 2 2
Ag4 Ag5 C12 Ag7 -50.9(3) . 2
Ag4' Ag5 C12 Ag7 178.3(6) 2 2
Ag4' Ag5 C12 Ag7 -54.1(3) . 2
Ag7 Ag5 C12 Ag7 -147.3(3) . 2
O3 C13 C14 F2B 164(2) . .
O4 C13 C14 F2B -17(3) . .
O3 C13 C14 F1 -13(3) . .
O4 C13 C14 F1 167(2) . .
O3 C13 C14 F3B -79(2) . .
O4 C13 C14 F3B 100(2) . .
O3 C13 C14 F2 122.6(18) . .
O4 C13 C14 F2 -58(2) . .
O3 C13 C14 F3 -130(2) . .
O4 C13 C14 F3 49(2) . .
O3 C13 C14 F1B 32(2) . .
O4 C13 C14 F1B -148.8(17) . .
F1 C14 F2 F2B -118(3) . .
F3B C14 F2 F2B -41(4) . .
F3 C14 F2 F2B -8(3) . .
F1B C14 F2 F2B -143(3) . .
C13 C14 F2 F2B 107(3) . .
F2B C14 F1 F1B -84(4) . .
F3B C14 F1 F1B -170(3) . .
F2 C14 F1 F1B -40(3) . .
F3 C14 F1 F1B -147(3) . .
C13 C14 F1 F1B 92(2) . .
F2B C14 F1 F3B 87(3) . .
F2 C14 F1 F3B 131(3) . .
F3 C14 F1 F3B 24(2) . .
F1B C14 F1 F3B 170(3) . .
C13 C14 F1 F3B -98(2) . .
F2B C14 F3 F3B -155(3) . .
F1 C14 F3 F3B -29(3) . .
F2 C14 F3 F3B -149(3) . .
F1B C14 F3 F3B -59(3) . .
C13 C14 F3 F3B 96(3) . .
F1 C14 F3 F2B 126(2) . .
F3B C14 F3 F2B 155(3) . .
F2 C14 F3 F2B 6(2) . .
F1B C14 F3 F2B 95(3) . .
C13 C14 F3 F2B -109(2) . .
C14 F2 F2B F3 13(5) . .
F1 C14 F2B F2 87(4) . .
F3B C14 F2B F2 152(3) . .
F3 C14 F2B F2 171(3) . .
F1B C14 F2B F2 41(3) . .
C13 C14 F2B F2 -89(3) . .
F1 C14 F2B F3 -84(3) . .
F3B C14 F2B F3 -19(2) . .
F2 C14 F2B F3 -171(3) . .
F1B C14 F2B F3 -130(2) . .
C13 C14 F2B F3 100(2) . .
F3B F3 F2B F2 10(7) . .
C14 F3 F2B F2 -14(5) . .
F3B F3 F2B C14 24(3) . .
F3B F1 F1B C14 -12(4) . .
F2B C14 F1B F1 121(3) . .
F3B C14 F1B F1 9(3) . .
F2 C14 F1B F1 145(3) . .
F3 C14 F1B F1 49(4) . .
C13 C14 F1B F1 -106(2) . .
F2B F3 F3B C14 -22(3) . .
F2B F3 F3B F1 10(5) . .
C14 F3 F3B F1 32(3) . .
F2B C14 F3B F3 23(3) . .
F1 C14 F3B F3 148(3) . .
F2 C14 F3B F3 48(4) . .
F1B C14 F3B F3 142(2) . .
C13 C14 F3B F3 -102(2) . .
F2B C14 F3B F1 -126(2) . .
F2 C14 F3B F1 -101(3) . .
F3 C14 F3B F1 -148(3) . .
F1B C14 F3B F1 -6(2) . .
C13 C14 F3B F1 110.3(19) . .
F1B F1 F3B F3 -23(6) . .
C14 F1 F3B F3 -36(3) . .
F1B F1 F3B C14 13(4) . .
O6 C15 C16 F6' -5(3) . .
O5 C15 C16 F6' 177(2) . .
O6 C15 C16 F4 -170.7(19) . .
O5 C15 C16 F4 11(3) . .
O6 C15 C16 F6 63(2) . .
O5 C15 C16 F6 -116(2) . .
O6 C15 C16 F5 -51(2) . .
O5 C15 C16 F5 130.5(19) . .
O6 C15 C16 F4' 125(2) . .
O5 C15 C16 F4' -54(3) . .
O6 C15 C16 F5' -127(2) . .
O5 C15 C16 F5' 55(3) . .
O8 C17 C18 F8B -5(5) . .
O7 C17 C18 F8B 179(3) . .
O8 C17 C18 F9B -151(3) . .
O7 C17 C18 F9B 33(4) . .
O8 C17 C18 F9 140(3) . .
O7 C17 C18 F9 -36(4) . .
O8 C17 C18 F7 -80(3) . .
O7 C17 C18 F7 103(3) . .
O8 C17 C18 F8 32(4) . .
O7 C17 C18 F8 -145(3) . .
O10 C19 C20 F12 -93(3) . .
O9 C19 C20 F12 84(3) . .
O10 C19 C20 F11 36(3) . .
O9 C19 C20 F11 -147(2) . .
O10 C19 C20 F10 150(2) . .
O9 C19 C20 F10 -33(3) . .
F8B C18 F7 F9B 134(3) . .
F9 C18 F7 F9B 23(3) . .
F8 C18 F7 F9B 128(3) . .
C17 C18 F7 F9B -112(3) . .
F9B C18 F7 F8B -134(3) . .
F9 C18 F7 F8B -111(4) . .
F8 C18 F7 F8B -6(2) . .
C17 C18 F7 F8B 113(3) . .
F9B C18 F8 F8B 82(6) . .
F9 C18 F8 F8B 138(5) . .
F7 C18 F8 F8B 11(4) . .
C17 C18 F8 F8B -100(5) . .
C18 F8 F8B F7 -14(5) . .
F9B C18 F8B F8 -120(5) . .
F9 C18 F8B F8 -49(5) . .
F7 C18 F8B F8 -169(4) . .
C17 C18 F8B F8 95(5) . .
F9B C18 F8B F7 49(3) . .
F9 C18 F8B F7 119(4) . .
F8 C18 F8B F7 169(4) . .
C17 C18 F8B F7 -96(3) . .
C18 F7 F8B F8 17(7) . .
F9B F7 F8B F8 -19(8) . .
F9B F7 F8B C18 -36(2) . .
F8B C18 F9B F9 107(4) . .
F7 C18 F9B F9 158(3) . .
F8 C18 F9B F9 69(4) . .
C17 C18 F9B F9 -108(3) . .
F8B C18 F9B F7 -51(3) . .
F9 C18 F9B F7 -158(3) . .
F8 C18 F9B F7 -89(4) . .
C17 C18 F9B F7 94(3) . .
F8B F7 F9B C18 34(2) . .
C18 F7 F9B F9 -21(2) . .
F8B F7 F9B F9 13(3) . .
F8B C18 F9 F9B -110(4) . .
F7 C18 F9 F9B -25(3) . .
F8 C18 F9 F9B -134(3) . .
C17 C18 F9 F9B 106(3) . .
F7 F9B F9 C18 21(2) . .
O12 Ag8' N1 C23 132(5) . .
O3 Ag8' N1 C23 0(6) . .
O12 Ag8' N1 Ag8 -92(2) . .
O3 Ag8' N1 Ag8 135.2(10) . .
O12 Ag8 N1 C23 125(7) . .
O9 Ag8 N1 C23 -10(7) . .
Ag8 Ag8 N1 C23 -66(7) 2 .
O12 Ag8 N1 Ag8' 29.7(10) . .
O9 Ag8 N1 Ag8' -105.9(9) . .
Ag8 Ag8 N1 Ag8' -161.4(9) 2 .
C9 C4 O1 C3 178.5(11) . .
C5 C4 O1 C3 -0.5(18) . .
C2 C3 O1 C4 -171.8(10) . .
C8 C9 O2 C10 -0.7(18) . .
C4 C9 O2 C10 179.8(11) . .
C11 C10 O2 C9 173.7(10) . .
O4 C13 O3 Ag6 23(2) . .
C14 C13 O3 Ag6 -157.7(10) . .
O4 C13 O3 Ag8' -151.3(12) . .
C14 C13 O3 Ag8' 28(2) . .
C12 Ag6 O3 C13 -79(2) 2 .
O12 Ag6 O3 C13 154.8(12) . .
Ag4 Ag6 O3 C13 -69.2(12) . .
Ag5 Ag6 O3 C13 -139.1(11) . .
Ag7' Ag6 O3 C13 123.9(11) . .
Ag7 Ag6 O3 C13 135.2(11) . .
Ag4' Ag6 O3 C13 -69.5(12) . .
Ag1' Ag6 O3 C13 -22.2(11) . .
Ag1 Ag6 O3 C13 -29.5(11) . .
Ag2 Ag6 O3 C13 5.3(13) 7_556 .
C12 Ag6 O3 Ag8' 97.0(19) 2 .
O12 Ag6 O3 Ag8' -29.0(3) . .
Ag4 Ag6 O3 Ag8' 107.0(3) . .
Ag5 Ag6 O3 Ag8' 37.0(4) . .
Ag7' Ag6 O3 Ag8' -59.9(5) . .
Ag7 Ag6 O3 Ag8' -48.6(5) . .
Ag4' Ag6 O3 Ag8' 106.6(3) . .
Ag1' Ag6 O3 Ag8' 154.0(4) . .
Ag1 Ag6 O3 Ag8' 146.7(4) . .
Ag2 Ag6 O3 Ag8' -178.57(17) 7_556 .
N1 Ag8' O3 C13 16.7(15) . .
O12 Ag8' O3 C13 -150.2(13) . .
N1 Ag8' O3 Ag6 -159.0(6) . .
O12 Ag8' O3 Ag6 34.1(4) . .
O3 C13 O4 Ag1' -1(2) . .
C14 C13 O4 Ag1' 179.6(10) . .
O3 C13 O4 Ag1 11(2) . .
C14 C13 O4 Ag1 -167.8(10) . .
Ag2' Ag1' O4 C13 -72.2(12) 7_556 .
Ag3 Ag1' O4 C13 115.1(11) . .
Ag2' Ag1' O4 C13 177.4(10) . .
Ag6 Ag1' O4 C13 -11.1(11) . .
Ag2' Ag1' O4 Ag1 -153.7(17) 7_556 .
Ag3 Ag1' O4 Ag1 33.6(13) . .
Ag2' Ag1' O4 Ag1 95.9(15) . .
Ag6 Ag1' O4 Ag1 -92.7(15) . .
C1 Ag1 O4 C13 -103(2) . .
Ag3 Ag1 O4 C13 120.7(10) . .
Ag4 Ag1 O4 C13 0.7(13) . .
Ag2 Ag1 O4 C13 -77.0(11) 7_556 .
Ag6 Ag1 O4 C13 -23.3(10) . .
C1 Ag1 O4 Ag1' 2.0(18) . .
Ag3 Ag1 O4 Ag1' -134.1(17) . .
Ag4 Ag1 O4 Ag1' 105.9(16) . .
Ag2 Ag1 O4 Ag1' 28.2(13) 7_556 .
Ag6 Ag1 O4 Ag1' 81.9(15) . .
O6 C15 O5 Ag3 -10(3) . .
C16 C15 O5 Ag3 168.0(12) . .
O8 Ag3 O5 C15 -61.9(16) . .
C1 Ag3 O5 C15 76.3(16) . .
O1W Ag3 O5 C15 -169.8(15) . .
Ag1 Ag3 O5 C15 83.6(15) . .
Ag2' Ag3 O5 C15 14.2(15) . .
Ag1' Ag3 O5 C15 78.1(15) . .
Ag2 Ag3 O5 C15 7.6(15) . .
O5 C15 O6 Ag2 5(3) . .
C16 C15 O6 Ag2 -173.2(12) . .
O5 C15 O6 Ag2' -4(3) . .
C16 C15 O6 Ag2' 177.7(12) . .
O7 Ag2 O6 C15 62.9(17) . .
C1 Ag2 O6 C15 -107.6(15) 7_556 .
Ag3 Ag2 O6 C15 0.6(14) . .
Ag1 Ag2 O6 C15 -90.2(16) 7_556 .
Ag6 Ag2 O6 C15 136.7(13) 7_556 .
Ag4 Ag2 O6 C15 -160.2(14) 7_556 .
O7 Ag2 O6 Ag2' 107.6(13) . .
C1 Ag2 O6 Ag2' -62.9(12) 7_556 .
Ag3 Ag2 O6 Ag2' 45.3(11) . .
Ag1 Ag2 O6 Ag2' -45.5(12) 7_556 .
Ag6 Ag2 O6 Ag2' -178.6(16) 7_556 .
Ag4 Ag2 O6 Ag2' -115.5(13) 7_556 .
O7 Ag2' O6 C15 85.9(14) . .
C1 Ag2' O6 C15 -117.1(13) 7_556 .
Ag1' Ag2' O6 C15 -115.1(17) 7_556 .
C2 Ag2' O6 C15 -117.5(13) 7_556 .
Ag3 Ag2' O6 C15 10.8(13) . .
Ag1' Ag2' O6 C15 -51.1(13) . .
O7 Ag2' O6 Ag2 -54.5(12) . .
C1 Ag2' O6 Ag2 102.4(13) 7_556 .
Ag1' Ag2' O6 Ag2 104.4(19) 7_556 .
C2 Ag2' O6 Ag2 102.1(13) 7_556 .
Ag3 Ag2' O6 Ag2 -129.7(12) . .
Ag1' Ag2' O6 Ag2 168.4(13) . .
O8 C17 O7 Ag2 -13(3) . .
C18 C17 O7 Ag2 163.3(17) . .
O8 C17 O7 Ag2' 0(3) . .
C18 C17 O7 Ag2' 176.0(17) . .
O6 Ag2 O7 C17 -47.6(18) . .
C1 Ag2 O7 C17 122.2(16) 7_556 .
Ag3 Ag2 O7 C17 16.8(16) . .
Ag1 Ag2 O7 C17 119.6(16) 7_556 .
Ag6 Ag2 O7 C17 178.6(18) 7_556 .
Ag4 Ag2 O7 C17 169.4(16) 7_556 .
O6 Ag2 O7 Ag2' -111.9(14) . .
C1 Ag2 O7 Ag2' 57.9(12) 7_556 .
Ag3 Ag2 O7 Ag2' -47.5(12) . .
Ag1 Ag2 O7 Ag2' 55.3(12) 7_556 .
Ag6 Ag2 O7 Ag2' 114.3(12) 7_556 .
Ag4 Ag2 O7 Ag2' 105.2(12) 7_556 .
O6 Ag2' O7 C17 -73.5(16) . .
C1 Ag2' O7 C17 132.7(15) 7_556 .
Ag1' Ag2' O7 C17 112.9(15) 7_556 .
C2 Ag2' O7 C17 154.6(14) 7_556 .
Ag3 Ag2' O7 C17 4.0(14) . .
Ag1' Ag2' O7 C17 36.2(17) . .
O6 Ag2' O7 Ag2 50.2(12) . .
C1 Ag2' O7 Ag2 -103.6(13) 7_556 .
Ag1' Ag2' O7 Ag2 -123.4(13) 7_556 .
C2 Ag2' O7 Ag2 -81.7(14) 7_556 .
Ag3 Ag2' O7 Ag2 127.7(13) . .
Ag1' Ag2' O7 Ag2 159.9(15) . .
O7 C17 O8 Ag3 -6(3) . .
C18 C17 O8 Ag3 178.4(18) . .
O5 Ag3 O8 C17 79.5(15) . .
C1 Ag3 O8 C17 -62.2(15) . .
O1W Ag3 O8 C17 -176.4(15) . .
Ag1 Ag3 O8 C17 -24.0(17) . .
Ag2' Ag3 O8 C17 6.5(15) . .
Ag1' Ag3 O8 C17 -24.9(17) . .
Ag2 Ag3 O8 C17 12.7(14) . .
O10 C19 O9 Ag5 -13(2) . .
C20 C19 O9 Ag5 170.0(15) . .
O10 C19 O9 Ag8 139.3(13) . .
C20 C19 O9 Ag8 -37(2) . .
O9 Ag5 O9 C19 -159.9(12) 2 .
C12 Ag5 O9 C19 -62.5(11) . .
C12 Ag5 O9 C19 64.3(10) 2 .
Ag6 Ag5 O9 C19 -99.4(9) 2 .
Ag6 Ag5 O9 C19 85.4(9) . .
Ag4 Ag5 O9 C19 -148.7(8) 2 .
Ag4 Ag5 O9 C19 25.9(9) . .
Ag4' Ag5 O9 C19 -152.0(8) 2 .
Ag4' Ag5 O9 C19 23.1(9) . .
Ag7 Ag5 O9 C19 -41.2(10) 2 .
Ag7 Ag5 O9 C19 114.2(9) . .
O9 Ag5 O9 Ag8 40.0(3) 2 .
C12 Ag5 O9 Ag8 137.5(5) . .
C12 Ag5 O9 Ag8 -95.7(4) 2 .
Ag6 Ag5 O9 Ag8 100.6(3) 2 .
Ag6 Ag5 O9 Ag8 -74.6(3) . .
Ag4 Ag5 O9 Ag8 51.2(6) 2 .
Ag4 Ag5 O9 Ag8 -134.2(3) . .
Ag4' Ag5 O9 Ag8 48.0(8) 2 .
Ag4' Ag5 O9 Ag8 -137.0(3) . .
Ag7 Ag5 O9 Ag8 158.7(3) 2 .
Ag7 Ag5 O9 Ag8 -45.8(4) . .
N1 Ag8 O9 C19 34.9(14) . .
O12 Ag8 O9 C19 -120.7(12) . .
Ag8 Ag8 O9 C19 112.6(13) 2 .
N1 Ag8 O9 Ag5 -169.2(5) . .
O12 Ag8 O9 Ag5 35.2(4) . .
Ag8 Ag8 O9 Ag5 -91.5(3) 2 .
O9 C19 O10 Ag4 -18(2) . .
C20 C19 O10 Ag4 158.8(16) . .
C12 Ag4 O10 C19 -2.8(14) 2 .
O2W Ag4 O10 C19 132.6(12) . .
C1 Ag4 O10 C19 -130.3(11) . .
Ag6 Ag4 O10 C19 -31.8(11) . .
Ag5 Ag4 O10 C19 29.5(11) . .
Ag1 Ag4 O10 C19 -98.8(12) . .
Ag2 Ag4 O10 C19 -81.7(12) 7_556 .
O12 C21 O11 Ag7 -1.7(19) . .
C22 C21 O11 Ag7 -176.2(10) . .
O12 C21 O11 Ag7' 7.8(19) . .
C22 C21 O11 Ag7' -166.7(10) . .
C12 Ag7 O11 C21 26.0(13) 2 .
O2W Ag7 O11 C21 -124.1(9) 2 .
O3W Ag7 O11 C21 151.2(9) . .
C11 Ag7 O11 C21 62.0(17) 2 .
Ag6 Ag7 O11 C21 29.2(9) . .
Ag5 Ag7 O11 C21 -25.0(10) . .
C12 Ag7 O11 Ag7' -87.5(15) 2 .
O2W Ag7 O11 Ag7' 122.5(16) 2 .
O3W Ag7 O11 Ag7' 37.7(14) . .
C11 Ag7 O11 Ag7' -51.4(15) 2 .
Ag6 Ag7 O11 Ag7' -84.2(14) . .
Ag5 Ag7 O11 Ag7' -138.5(15) . .
O3W Ag7' O11 C21 154.1(10) . .
C12 Ag7' O11 C21 0.7(12) 2 .
C11 Ag7' O11 C21 7(2) 2 .
Ag6 Ag7' O11 C21 18.3(10) . .
O3W Ag7' O11 Ag7 -135.6(15) . .
C12 Ag7' O11 Ag7 71.0(15) 2 .
C11 Ag7' O11 Ag7 77(2) 2 .
Ag6 Ag7' O11 Ag7 88.5(14) . .
O11 C21 O12 Ag8' 175.2(10) . .
C22 C21 O12 Ag8' -10(2) . .
O11 C21 O12 Ag8 154.2(11) . .
C22 C21 O12 Ag8 -32(2) . .
O11 C21 O12 Ag6 -41(2) . .
C22 C21 O12 Ag6 133.1(12) . .
N1 Ag8' O12 C21 -15(3) . .
O3 Ag8' O12 C21 122.4(13) . .
N1 Ag8' O12 Ag8 93(2) . .
O3 Ag8' O12 Ag8 -129.6(8) . .
N1 Ag8' O12 Ag6 -166(2) . .
O3 Ag8' O12 Ag6 -28.6(3) . .
N1 Ag8 O12 C21 58.6(18) . .
O9 Ag8 O12 C21 -161.2(14) . .
Ag8 Ag8 O12 C21 -108.4(14) 2 .
N1 Ag8 O12 Ag8' -28.4(10) . .
O9 Ag8 O12 Ag8' 111.8(8) . .
Ag8 Ag8 O12 Ag8' 164.6(9) 2 .
N1 Ag8 O12 Ag6 -108.8(9) . .
O9 Ag8 O12 Ag6 31.4(4) . .
Ag8 Ag8 O12 Ag6 84.2(4) 2 .
C12 Ag6 O12 C21 70.5(12) 2 .
O3 Ag6 O12 C21 -120.2(12) . .
Ag4 Ag6 O12 C21 125.9(11) . .
Ag5 Ag6 O12 C21 115.5(11) . .
Ag7' Ag6 O12 C21 39.5(11) . .
Ag7 Ag6 O12 C21 45.7(11) . .
Ag4' Ag6 O12 C21 116.3(11) . .
Ag1' Ag6 O12 C21 -114.4(11) . .
Ag1 Ag6 O12 C21 -128.0(11) . .
Ag2 Ag6 O12 C21 4.2(14) 7_556 .
C12 Ag6 O12 Ag8' -135.0(5) 2 .
O3 Ag6 O12 Ag8' 34.3(4) . .
Ag4 Ag6 O12 Ag8' -79.7(5) . .
Ag5 Ag6 O12 Ag8' -90.0(4) . .
Ag7' Ag6 O12 Ag8' -166.0(5) . .
Ag7 Ag6 O12 Ag8' -159.9(5) . .
Ag4' Ag6 O12 Ag8' -89.3(5) . .
Ag1' Ag6 O12 Ag8' 40.1(7) . .
Ag1 Ag6 O12 Ag8' 26.5(7) . .
Ag2 Ag6 O12 Ag8' 158.7(4) 7_556 .
C12 Ag6 O12 Ag8 -120.1(5) 2 .
O3 Ag6 O12 Ag8 49.2(4) . .
Ag4 Ag6 O12 Ag8 -64.7(5) . .
Ag5 Ag6 O12 Ag8 -75.1(3) . .
Ag7' Ag6 O12 Ag8 -151.1(5) . .
Ag7 Ag6 O12 Ag8 -144.9(5) . .
Ag4' Ag6 O12 Ag8 -74.4(5) . .
Ag1' Ag6 O12 Ag8 55.0(7) . .
Ag1 Ag6 O12 Ag8 41.4(6) . .
Ag2 Ag6 O12 Ag8 173.6(3) 7_556 .
C12 Ag4' O2W Ag7 43.4(10) 2 2
C1 Ag4' O2W Ag7 -170.9(4) . 2
Ag5 Ag4' O2W Ag7 -7.3(4) . 2
Ag6 Ag4' O2W Ag7 -55.1(10) . 2
C12 Ag4' O2W Ag4 140.7(19) 2 .
C1 Ag4' O2W Ag4 -73.7(14) . .
Ag5 Ag4' O2W Ag4 90.0(13) . .
Ag6 Ag4' O2W Ag4 42.1(11) . .
O10 Ag4 O2W Ag4' -158.5(15) . .
C12 Ag4 O2W Ag4' -25.6(13) 2 .
C1 Ag4 O2W Ag4' 96.0(14) . .
Ag6 Ag4 O2W Ag4' -95.6(18) . .
Ag5 Ag4 O2W Ag4' -79.8(14) . .
Ag1 Ag4 O2W Ag4' 133.8(15) . .
Ag2 Ag4 O2W Ag4' 55.2(13) 7_556 .
O10 Ag4 O2W Ag7 -75.1(4) . 2
C12 Ag4 O2W Ag7 57.8(6) 2 2
C1 Ag4 O2W Ag7 179.4(4) . 2
Ag6 Ag4 O2W Ag7 -12.3(13) . 2
Ag5 Ag4 O2W Ag7 3.6(4) . 2
Ag1 Ag4 O2W Ag7 -142.8(3) . 2
Ag2 Ag4 O2W Ag7 138.6(3) 7_556 2
C12 Ag7' O3W Ag7 -139(2) 2 .
O11 Ag7' O3W Ag7 65(2) . .
C11 Ag7' O3W Ag7 -124(2) 2 .
Ag6 Ag7' O3W Ag7 162(2) . .
O11 Ag7 O3W Ag7' -108(2) . .
C12 Ag7 O3W Ag7' 34(2) 2 .
O2W Ag7 O3W Ag7' 151(2) 2 .
C11 Ag7 O3W Ag7' 50(2) 2 .
Ag6 Ag7 O3W Ag7' -15.0(19) . .
Ag5 Ag7 O3W Ag7' 62(2) . .
O11 C21 C22 F14 -116.2(19) . .
O12 C21 C22 F14 69(2) . .
O11 C21 C22 F13 20(2) . .
O12 C21 C22 F13 -155.3(17) . .
O11 C21 C22 F15' 173.5(17) . .
O12 C21 C22 F15' -2(2) . .
O11 C21 C22 F14' -64(2) . .
O12 C21 C22 F14' 121.0(18) . .
O11 C21 C22 F13' 51(2) . .
O12 C21 C22 F13' -124.4(17) . .
O11 C21 C22 F15 132.6(16) . .
O12 C21 C22 F15 -42(2) . .
F18 B1 F16 F18 -129(3) . 2_655
F17 B1 F16 F18 115.0(17) . 2_655
F16 B1 F16 F18 -65.0(17) 2_655 2_655
F18 B1 F18 F16 83.2(15) 2_655 2_655
F17 B1 F18 F16 -96.8(15) . 2_655
F16 B1 F18 F16 163(3) . 2_655
